data_7001567
loop_
_publ_author_name
'Mendoza-Espinosa, Daniel'
'Hanna, Tracy A.'

_publ_section_title
;
 Synthesis, X-ray structures and reactivity of calix[5]arene
 bismuth(iii) and antimony(iii) complexes
;
_journal_issue 26
_journal_name_full 'Dalton Transactions'
_journal_page_first 5211
_journal_page_last 5225
_journal_paper_doi 10.1039/b903943k
_journal_year 2009
_chemical_formula_moiety 'C114 H144 Bi4 O14 S2, 3.5(C2H6SO)'
_chemical_formula_sum 'C121 H165 Bi4 O17.5 S5.5'
_chemical_formula_weight 2911.87
_chemical_name_systematic
;
?
;
_space_group_IT_number 11
_symmetry_cell_setting monoclinic
_symmetry_space_group_name_Hall '-P 2yb'
_symmetry_space_group_name_H-M 'P 1 21/m 1'
_atom_sites_solution_hydrogens geom
_atom_sites_solution_primary direct
_atom_sites_solution_secondary difmap
_audit_creation_method SHELXL-97
_cell_angle_alpha 90.00
_cell_angle_beta 109.8140(10)
_cell_angle_gamma 90.00
_cell_formula_units_Z 4
_cell_length_a 18.6628(13)
_cell_length_b 33.463(2)
_cell_length_c 22.8640(16)
_cell_measurement_reflns_used 500
_cell_measurement_temperature 223(2)
_cell_measurement_theta_max 25
_cell_measurement_theta_min 2
_cell_volume 13433.5(16)
_computing_cell_refinement 'Bruker SMART'
_computing_data_collection 'Bruker SMART'
_computing_data_reduction 'Bruker SAINT'
_computing_molecular_graphics 'Bruker SHELXTL'
_computing_publication_material 'Bruker SHELXTL'
_computing_structure_refinement 'SHELXL-97 (Sheldrick, 1997)'
_computing_structure_solution 'SHELXS-97 (Sheldrick, 1990)'
_diffrn_ambient_temperature 223(2)
_diffrn_detector_area_resol_mean 'not recorded'
_diffrn_measured_fraction_theta_full 0.998
_diffrn_measured_fraction_theta_max 0.998
_diffrn_measurement_device_type 'Bruker SMART 1000'
_diffrn_measurement_method 'phi and omega scans'
_diffrn_radiation_monochromator graphite
_diffrn_radiation_source 'fine-focus sealed tube'
_diffrn_radiation_type MoK\a
_diffrn_radiation_wavelength 0.71073
_diffrn_reflns_av_R_equivalents 0.1009
_diffrn_reflns_av_sigmaI/netI 0.0798
_diffrn_reflns_limit_h_max 22
_diffrn_reflns_limit_h_min -22
_diffrn_reflns_limit_k_max 39
_diffrn_reflns_limit_k_min -39
_diffrn_reflns_limit_l_max 26
_diffrn_reflns_limit_l_min -27
_diffrn_reflns_number 91378
_diffrn_reflns_theta_full 25.00
_diffrn_reflns_theta_max 25.00
_diffrn_reflns_theta_min 1.54
_diffrn_standards_decay_% 'not recorded'
_diffrn_standards_interval_count 'not recorded'
_diffrn_standards_interval_time 'not recorded'
_diffrn_standards_number 'not recorded'
_exptl_absorpt_coefficient_mu 5.304
_exptl_absorpt_correction_T_max 0.5456
_exptl_absorpt_correction_T_min 0.2583
_exptl_absorpt_correction_type multi-scan
_exptl_absorpt_process_details sadabs
_exptl_crystal_colour Yellow
_exptl_crystal_density_diffrn 1.304
_exptl_crystal_density_method 'not measured'
_exptl_crystal_description Block
_exptl_crystal_F_000 5208
_exptl_crystal_size_max 0.35
_exptl_crystal_size_mid 0.28
_exptl_crystal_size_min 0.13
_refine_diff_density_max 6.330
_refine_diff_density_min -7.823
_refine_diff_density_rms 0.252
_refine_ls_extinction_method none
_refine_ls_goodness_of_fit_ref 1.126
_refine_ls_hydrogen_treatment constr
_refine_ls_matrix_type full
_refine_ls_number_parameters 1210
_refine_ls_number_reflns 24057
_refine_ls_number_restraints 0
_refine_ls_restrained_S_all 1.126
_refine_ls_R_factor_all 0.0917
_refine_ls_R_factor_gt 0.0703
_refine_ls_shift/su_max 0.068
_refine_ls_shift/su_mean 0.001
_refine_ls_structure_factor_coef Fsqd
_refine_ls_weighting_details 'calc w=1/[\s^2^(Fo^2^)+(0.1168P)^2^+0.0000P] where P=(Fo^2^+2Fc^2^)/3'
_refine_ls_weighting_scheme calc
_refine_ls_wR_factor_gt 0.1915
_refine_ls_wR_factor_ref 0.1999
_reflns_number_gt 17260
_reflns_number_total 24057
_reflns_threshold_expression >2sigma(I)
_cod_data_source_file b903943k.txt
_cod_data_source_block tcu82m
_cod_depositor_comments
;
The following automatic conversions were performed:
'_symmetry_cell_setting' value 'Monoclinic' changed to 'monoclinic'
according to '/home/saulius/struct/CIF-dictionaries/cif_core.dic'
dictionary named 'cif_core.dic' version 2.4.1 from 2010-06-29.

Automatic conversion script
Id: cif_fix_enum 1527 2010-12-29 10:47:43Z saulius 
;
_cod_original_cell_volume 13433.4(16)
_cod_original_sg_symbol_H-M 'P 21/m'
_cod_database_code 7001567

loop_
_symmetry_equiv_pos_as_xyz
'x, y, z'
'-x, y+1/2, -z'
'-x, -y, -z'
'x, -y-1/2, z'

loop_
_atom_site_label
_atom_site_type_symbol
_atom_site_fract_x
_atom_site_fract_y
_atom_site_fract_z
_atom_site_U_iso_or_equiv
_atom_site_adp_type
_atom_site_occupancy
_atom_site_symmetry_multiplicity
_atom_site_calc_flag
_atom_site_refinement_flags
_atom_site_disorder_assembly
_atom_site_disorder_group
Bi1 Bi 0.77021(2) 0.696605(11) 1.402131(19) 0.02595(12) Uani 1 1 d . . .
O1 O 0.8784(4) 0.7012(2) 1.4834(4) 0.0308(18) Uani 1 1 d . . .
C1 C 0.9290(6) 0.6706(3) 1.5064(5) 0.032(3) Uani 1 1 d . . .
S1 S 0.5363(6) 0.7500 1.6376(4) 0.115(3) Uani 1 2 d S . .
Bi2 Bi 0.66380(3) 0.7500 1.48807(3) 0.02498(15) Uani 1 2 d S . .
Bi2A Bi 0.78856(4) 0.7500 1.26513(3) 0.03338(17) Uani 1 2 d S . .
C2 C 0.9256(7) 0.6505(3) 1.5584(5) 0.035(3) Uani 1 1 d . . .
S2 S 0.9945(6) 0.7500 1.2700(5) 0.115(3) Uani 1 2 d S . .
O2 O 0.8459(5) 0.6960(2) 1.3309(3) 0.0298(18) Uani 1 1 d . . .
Bi3 Bi 0.74824(2) 0.696651(11) 1.901822(19) 0.02587(12) Uani 1 1 d . . .
O3 O 0.6872(4) 0.7097(2) 1.2286(3) 0.0313(18) Uani 1 1 d . . .
C3 C 0.9799(7) 0.6198(3) 1.5816(6) 0.040(3) Uani 1 1 d . . .
H3A H 0.9788 0.6057 1.6168 0.048 Uiso 1 1 calc R . .
S3 S 0.4743(3) 0.7500 0.9359(3) 0.0575(14) Uani 1 2 d S . .
Bi4A Bi 0.72678(3) 0.7500 1.75388(3) 0.02560(15) Uani 1 2 d S . .
Bi4 Bi 0.85726(4) 0.7500 2.04506(3) 0.02848(16) Uani 1 2 d S . .
O4 O 0.6434(4) 0.69925(19) 1.4146(3) 0.0247(16) Uani 1 1 d . . .
C4 C 1.0356(8) 0.6087(4) 1.5558(6) 0.045(3) Uani 1 1 d . A .
S4 S 1.0370(3) 0.7500 0.5864(2) 0.0450(11) Uani 1 2 d S . .
O5 O 0.7350(5) 0.7044(2) 1.5549(4) 0.035(2) Uani 1 1 d . . .
C5 C 1.0393(7) 0.6314(4) 1.5069(6) 0.041(3) Uani 1 1 d . . .
H5A H 1.0778 0.6263 1.4900 0.049 Uiso 1 1 calc R . .
C6 C 0.9855(6) 0.6627(3) 1.4811(5) 0.031(3) Uani 1 1 d . . .
O6 O 0.7570(6) 0.7500 1.3490(5) 0.030(3) Uani 1 2 d S . .
O7 O 0.7617(5) 0.7500 1.4607(5) 0.025(2) Uiso 1 2 d S . .
C7 C 1.0901(9) 0.5739(5) 1.5818(7) 0.067(5) Uani 1 1 d . . .
O8 O 0.6408(5) 0.7014(2) 1.9225(4) 0.041(2) Uani 1 1 d . . .
C8 C 1.144(2) 0.5626(13) 1.542(2) 0.084(14) Uiso 0.46(3) 1 d P A 1
H8A H 1.1926 0.5762 1.5590 0.125 Uiso 0.46(3) 1 calc PR A 1
H8B H 1.1195 0.5710 1.4988 0.125 Uiso 0.46(3) 1 calc PR A 1
H8C H 1.1522 0.5340 1.5430 0.125 Uiso 0.46(3) 1 calc PR A 1
C9 C 1.161(2) 0.5923(12) 1.636(2) 0.083(14) Uiso 0.46(3) 1 d P A 1
H9A H 1.1428 0.6090 1.6623 0.125 Uiso 0.46(3) 1 calc PR A 1
H9B H 1.1913 0.6083 1.6173 0.125 Uiso 0.46(3) 1 calc PR A 1
H9C H 1.1919 0.5709 1.6599 0.125 Uiso 0.46(3) 1 calc PR A 1
C8A C 1.067(2) 0.5421(11) 1.5174(18) 0.100(14) Uiso 0.54(3) 1 d P A 2
H8AA H 1.0154 0.5321 1.5085 0.150 Uiso 0.54(3) 1 calc PR A 2
H8AB H 1.1022 0.5199 1.5263 0.150 Uiso 0.54(3) 1 calc PR A 2
H8AC H 1.0698 0.5568 1.4817 0.150 Uiso 0.54(3) 1 calc PR A 2
C9A C 1.160(3) 0.5831(16) 1.581(3) 0.15(2) Uiso 0.54(3) 1 d P A 2
H9AA H 1.1842 0.6013 1.6146 0.224 Uiso 0.54(3) 1 calc PR A 2
H9AB H 1.1550 0.5956 1.5415 0.224 Uiso 0.54(3) 1 calc PR A 2
H9AC H 1.1896 0.5589 1.5858 0.224 Uiso 0.54(3) 1 calc PR A 2
O9 O 0.6727(4) 0.6946(2) 1.7875(3) 0.0233(16) Uani 1 1 d . . .
O10A O 0.8748(4) 0.7003(2) 1.9794(4) 0.0304(18) Uani 1 1 d . . .
O10 O 0.8284(4) 0.7098(2) 1.7713(3) 0.0280(17) Uani 1 1 d . . .
C10 C 1.090(3) 0.5546(15) 1.636(2) 0.090(14) Uiso 0.46(3) 1 d P A 3
H10L H 1.1028 0.5736 1.6698 0.135 Uiso 0.46(3) 1 calc PR A 3
H10M H 1.1270 0.5332 1.6455 0.135 Uiso 0.46(3) 1 calc PR A 3
H10N H 1.0397 0.5437 1.6292 0.135 Uiso 0.46(3) 1 calc PR A 3
C10A C 1.056(2) 0.5408(10) 1.6091(18) 0.077(10) Uiso 0.54(3) 1 d P A 4
H10O H 1.0576 0.5483 1.6506 0.115 Uiso 0.54(3) 1 calc PR A 4
H10P H 1.0845 0.5163 1.6112 0.115 Uiso 0.54(3) 1 calc PR A 4
H10Q H 1.0033 0.5365 1.5830 0.115 Uiso 0.54(3) 1 calc PR A 4
C11 C 0.9944(7) 0.6865(3) 1.4275(5) 0.037(3) Uani 1 1 d . . .
H11A H 1.0480 0.6939 1.4377 0.044 Uiso 1 1 calc R . .
H11B H 0.9647 0.7112 1.4225 0.044 Uiso 1 1 calc R . .
C12 C 0.9685(6) 0.6637(3) 1.3659(6) 0.033(3) Uani 1 1 d . . .
O12 O 0.7880(5) 0.7026(2) 2.0711(3) 0.0333(19) Uani 1 1 d . . .
C13 C 1.0176(8) 0.6347(4) 1.3555(6) 0.044(3) Uani 1 1 d . . .
H13A H 1.0655 0.6309 1.3863 0.053 Uiso 1 1 calc R . .
O13 O 0.7615(5) 0.7500 1.8550(4) 0.021(2) Uani 1 2 d S . .
C14 C 0.9994(7) 0.6121(4) 1.3034(6) 0.043(3) Uani 1 1 d . . .
O14 O 0.7584(5) 0.7500 1.9632(5) 0.026(2) Uiso 1 2 d S . .
C15 C 0.9284(7) 0.6195(3) 1.2582(6) 0.039(3) Uani 1 1 d . . .
H15A H 0.9153 0.6049 1.2210 0.047 Uiso 1 1 calc R . .
O15 O 0.5987(11) 0.7500 1.6109(9) 0.092(5) Uiso 1 2 d S . .
C16 C 0.8752(7) 0.6476(3) 1.2650(5) 0.038(3) Uani 1 1 d . . .
O16 O 0.9217(10) 0.7500 1.2165(16) 0.165(13) Uani 1 2 d S . .
C17 C 0.8973(7) 0.6691(3) 1.3218(6) 0.036(3) Uani 1 1 d . . .
O17 O 0.5504(7) 0.7500 0.9890(6) 0.046(3) Uani 1 2 d S . .
C18 C 1.0476(9) 0.5787(4) 1.2928(7) 0.053(4) Uani 1 1 d . . .
O18 O 0.9649(6) 0.7500 0.6006(5) 0.040(3) Uani 1 2 d S . .
C19 C 1.0667(10) 0.5850(5) 1.2332(8) 0.077(6) Uani 1 1 d . . .
H19A H 1.0199 0.5879 1.1981 0.115 Uiso 1 1 calc R . .
H19B H 1.0949 0.5621 1.2265 0.115 Uiso 1 1 calc R . .
H19C H 1.0974 0.6089 1.2373 0.115 Uiso 1 1 calc R . .
C20 C 1.1237(11) 0.5759(6) 1.3496(8) 0.103(8) Uani 1 1 d . . .
H20A H 1.1121 0.5716 1.3874 0.155 Uiso 1 1 calc R . .
H20B H 1.1520 0.6006 1.3531 0.155 Uiso 1 1 calc R . .
H20C H 1.1540 0.5538 1.3434 0.155 Uiso 1 1 calc R . .
C21 C 1.0099(13) 0.5385(5) 1.2890(13) 0.125(10) Uani 1 1 d . . .
H21A H 0.9614 0.5387 1.2553 0.187 Uiso 1 1 calc R . .
H21B H 1.0016 0.5330 1.3279 0.187 Uiso 1 1 calc R . .
H21C H 1.0424 0.5180 1.2814 0.187 Uiso 1 1 calc R . .
C22 C 0.7987(7) 0.6518(3) 1.2173(5) 0.034(3) Uani 1 1 d . . .
H22A H 0.7918 0.6793 1.2016 0.041 Uiso 1 1 calc R . .
H22B H 0.7945 0.6340 1.1823 0.041 Uiso 1 1 calc R . .
C23 C 0.7387(7) 0.6421(3) 1.2434(4) 0.027(3) Uani 1 1 d . . .
C24 C 0.7374(7) 0.6043(4) 1.2677(6) 0.039(3) Uani 1 1 d . . .
H24A H 0.7726 0.5851 1.2640 0.047 Uiso 1 1 calc R . .
C25 C 0.6853(8) 0.5932(4) 1.2978(6) 0.044(3) Uani 1 1 d . . .
C26 C 0.6368(7) 0.6219(3) 1.3020(5) 0.033(3) Uani 1 1 d . . .
H26A H 0.6017 0.6153 1.3217 0.039 Uiso 1 1 calc R . .
C27 C 0.6347(6) 0.6600(3) 1.2796(5) 0.028(3) Uani 1 1 d . . .
C28 C 0.6863(6) 0.6712(3) 1.2497(5) 0.028(3) Uani 1 1 d . . .
C29 C 0.6926(12) 0.5520(4) 1.3262(9) 0.076(6) Uani 1 1 d . . .
C30 C 0.6403(12) 0.5455(5) 1.3609(9) 0.090(6) Uani 1 1 d . . .
H30A H 0.5881 0.5474 1.3328 0.134 Uiso 1 1 calc R . .
H30B H 0.6493 0.5655 1.3932 0.134 Uiso 1 1 calc R . .
H30C H 0.6489 0.5191 1.3796 0.134 Uiso 1 1 calc R . .
C31 C 0.7746(16) 0.5482(6) 1.3784(12) 0.142(11) Uani 1 1 d . . .
H31A H 0.7802 0.5218 1.3969 0.213 Uiso 1 1 calc R . .
H31B H 0.7797 0.5682 1.4103 0.213 Uiso 1 1 calc R . .
H31C H 0.8136 0.5523 1.3598 0.213 Uiso 1 1 calc R . .
C32 C 0.6938(18) 0.5195(5) 1.2831(11) 0.145(12) Uani 1 1 d . . .
H32A H 0.6452 0.5185 1.2495 0.217 Uiso 1 1 calc R . .
H32B H 0.7027 0.4942 1.3052 0.217 Uiso 1 1 calc R . .
H32C H 0.7342 0.5244 1.2662 0.217 Uiso 1 1 calc R . .
C33 C 0.5722(7) 0.6898(4) 1.2826(6) 0.040(3) Uani 1 1 d . . .
H33A H 0.5950 0.7163 1.2942 0.048 Uiso 1 1 calc R . .
H33B H 0.5331 0.6919 1.2413 0.048 Uiso 1 1 calc R . .
C34 C 0.5358(7) 0.6770(3) 1.3284(5) 0.031(3) Uani 1 1 d . . .
C35 C 0.4683(7) 0.6561(4) 1.3082(5) 0.041(3) Uani 1 1 d . . .
H35A H 0.4424 0.6542 1.2652 0.049 Uiso 1 1 calc R . .
C36 C 0.4363(7) 0.6375(4) 1.3485(6) 0.045(3) Uani 1 1 d . B .
C37 C 0.4745(7) 0.6431(3) 1.4111(6) 0.041(3) Uani 1 1 d . . .
H37A H 0.4525 0.6326 1.4392 0.049 Uiso 1 1 calc R . .
C38 C 0.5427(6) 0.6631(3) 1.4352(5) 0.028(2) Uani 1 1 d . . .
C39 C 0.5738(6) 0.6802(3) 1.3928(5) 0.024(2) Uani 1 1 d . . .
C40 C 0.3632(10) 0.6125(7) 1.3235(8) 0.090(7) Uani 1 1 d . . .
C41 C 0.396(3) 0.5662(18) 1.323(3) 0.12(2) Uiso 0.40(2) 1 d P B 5
H41A H 0.4415 0.5625 1.3596 0.183 Uiso 0.40(2) 1 calc PR B 5
H41B H 0.4083 0.5619 1.2860 0.183 Uiso 0.40(2) 1 calc PR B 5
H41C H 0.3575 0.5471 1.3249 0.183 Uiso 0.40(2) 1 calc PR B 5
C42 C 0.292(2) 0.6448(12) 1.2855(19) 0.060(11) Uiso 0.40(2) 1 d P B 5
H42A H 0.2998 0.6699 1.3078 0.090 Uiso 0.40(2) 1 calc PR B 5
H42B H 0.2436 0.6335 1.2830 0.090 Uiso 0.40(2) 1 calc PR B 5
H42C H 0.2933 0.6493 1.2438 0.090 Uiso 0.40(2) 1 calc PR B 5
C43 C 0.321(2) 0.6139(14) 1.371(2) 0.071(13) Uiso 0.40(2) 1 d P B 5
H43A H 0.3456 0.5963 1.4053 0.106 Uiso 0.40(2) 1 calc PR B 5
H43B H 0.2684 0.6052 1.3505 0.106 Uiso 0.40(2) 1 calc PR B 5
H43C H 0.3210 0.6410 1.3857 0.106 Uiso 0.40(2) 1 calc PR B 5
C41A C 0.369(2) 0.5858(13) 1.274(2) 0.120(15) Uiso 0.60(2) 1 d P B 6
H41D H 0.4088 0.5661 1.2925 0.181 Uiso 0.60(2) 1 calc PR B 6
H41E H 0.3825 0.6013 1.2437 0.181 Uiso 0.60(2) 1 calc PR B 6
H41F H 0.3211 0.5724 1.2547 0.181 Uiso 0.60(2) 1 calc PR B 6
C42A C 0.311(3) 0.6242(15) 1.265(2) 0.142(18) Uiso 0.60(2) 1 d P B 6
H42D H 0.3183 0.6074 1.2327 0.213 Uiso 0.60(2) 1 calc PR B 6
H42E H 0.3205 0.6519 1.2569 0.213 Uiso 0.60(2) 1 calc PR B 6
H42F H 0.2596 0.6214 1.2648 0.213 Uiso 0.60(2) 1 calc PR B 6
C43A C 0.3413(19) 0.5911(10) 1.3686(15) 0.082(10) Uiso 0.60(2) 1 d P B 6
H43D H 0.3815 0.5727 1.3906 0.123 Uiso 0.60(2) 1 calc PR B 6
H43E H 0.2949 0.5763 1.3480 0.123 Uiso 0.60(2) 1 calc PR B 6
H43F H 0.3325 0.6098 1.3979 0.123 Uiso 0.60(2) 1 calc PR B 6
C44 C 0.5814(7) 0.6632(3) 1.5047(5) 0.034(3) Uani 1 1 d . . .
H44A H 0.5476 0.6503 1.5236 0.041 Uiso 1 1 calc R . .
H44B H 0.5879 0.6911 1.5189 0.041 Uiso 1 1 calc R . .
C45 C 0.6584(6) 0.6428(3) 1.5287(4) 0.024(2) Uani 1 1 d . . .
C46 C 0.6575(7) 0.6014(4) 1.5285(5) 0.035(3) Uani 1 1 d . . .
H46A H 0.6105 0.5883 1.5118 0.042 Uiso 1 1 calc R . .
C47 C 0.7232(8) 0.5785(3) 1.5520(5) 0.037(3) Uani 1 1 d . . .
C48 C 0.7920(7) 0.5988(3) 1.5698(5) 0.035(3) Uani 1 1 d . . .
H48A H 0.8375 0.5841 1.5841 0.042 Uiso 1 1 calc R . .
C49 C 0.7962(6) 0.6406(3) 1.5674(5) 0.028(3) Uani 1 1 d . . .
C50 C 0.7286(7) 0.6631(3) 1.5485(5) 0.031(3) Uani 1 1 d . . .
C51 C 0.7219(9) 0.5327(4) 1.5620(6) 0.050(4) Uani 1 1 d . . .
C52 C 0.7782(10) 0.5106(4) 1.5386(8) 0.069(5) Uani 1 1 d . . .
H52A H 0.7652 0.5150 1.4943 0.104 Uiso 1 1 calc R . .
H52B H 0.7760 0.4822 1.5465 0.104 Uiso 1 1 calc R . .
H52C H 0.8293 0.5204 1.5602 0.104 Uiso 1 1 calc R . .
C53 C 0.6437(10) 0.5152(4) 1.5314(7) 0.074(5) Uani 1 1 d . . .
H53A H 0.6281 0.5190 1.4868 0.111 Uiso 1 1 calc R . .
H53B H 0.6077 0.5283 1.5472 0.111 Uiso 1 1 calc R . .
H53C H 0.6449 0.4868 1.5405 0.111 Uiso 1 1 calc R . .
C54 C 0.7418(9) 0.5255(4) 1.6315(6) 0.059(4) Uani 1 1 d . . .
H54A H 0.7415 0.4971 1.6393 0.089 Uiso 1 1 calc R . .
H54B H 0.7046 0.5387 1.6459 0.089 Uiso 1 1 calc R . .
H54C H 0.7920 0.5363 1.6535 0.089 Uiso 1 1 calc R . .
C55 C 0.8720(6) 0.6606(3) 1.5909(5) 0.034(3) Uani 1 1 d . . .
H55A H 0.8639 0.6895 1.5883 0.040 Uiso 1 1 calc R . .
H55B H 0.8960 0.6538 1.6349 0.040 Uiso 1 1 calc R . .
C56 C 0.5894(7) 0.6719(3) 1.9169(6) 0.037(3) Uani 1 1 d . . .
C57 C 0.5871(7) 0.6508(4) 1.9677(6) 0.041(3) Uani 1 1 d . . .
C58 C 0.5339(8) 0.6209(4) 1.9627(6) 0.045(3) Uani 1 1 d . . .
H58A H 0.5356 0.6067 1.9986 0.054 Uiso 1 1 calc R . .
C59 C 0.4780(7) 0.6112(4) 1.9061(6) 0.041(3) Uani 1 1 d . . .
C60 C 0.4795(7) 0.6336(4) 1.8555(7) 0.046(3) Uani 1 1 d . . .
H60A H 0.4433 0.6278 1.8164 0.055 Uiso 1 1 calc R . .
C61 C 0.5309(7) 0.6639(3) 1.8590(5) 0.032(3) Uani 1 1 d . . .
C62 C 0.4187(9) 0.5795(5) 1.9029(8) 0.060(4) Uani 1 1 d . . .
C63 C 0.4538(12) 0.5425(5) 1.9389(11) 0.105(7) Uani 1 1 d . . .
H63A H 0.4814 0.5496 1.9817 0.158 Uiso 1 1 calc R . .
H63B H 0.4887 0.5306 1.9206 0.158 Uiso 1 1 calc R . .
H63C H 0.4140 0.5235 1.9374 0.158 Uiso 1 1 calc R . .
C64 C 0.3637(10) 0.5947(6) 1.9332(9) 0.087(6) Uani 1 1 d . . .
H64A H 0.3917 0.6027 1.9756 0.130 Uiso 1 1 calc R . .
H64B H 0.3278 0.5738 1.9333 0.130 Uiso 1 1 calc R . .
H64C H 0.3363 0.6176 1.9102 0.130 Uiso 1 1 calc R . .
C65 C 0.3769(15) 0.5653(7) 1.8364(10) 0.148(12) Uani 1 1 d . . .
H65A H 0.3404 0.5447 1.8368 0.223 Uiso 1 1 calc R . .
H65B H 0.4134 0.5544 1.8189 0.223 Uiso 1 1 calc R . .
H65C H 0.3504 0.5876 1.8113 0.223 Uiso 1 1 calc R . .
C66 C 0.5240(8) 0.6885(4) 1.8005(6) 0.039(3) Uani 1 1 d . . .
H66A H 0.4710 0.6970 1.7809 0.047 Uiso 1 1 calc R . .
H66B H 0.5555 0.7125 1.8127 0.047 Uiso 1 1 calc R . .
C67 C 0.5488(6) 0.6650(3) 1.7531(5) 0.032(3) Uani 1 1 d . . .
C68 C 0.4971(7) 0.6378(4) 1.7120(6) 0.042(3) Uani 1 1 d . . .
H68A H 0.4477 0.6355 1.7139 0.050 Uiso 1 1 calc R . .
C69 C 0.5156(7) 0.6153(4) 1.6709(6) 0.044(3) Uani 1 1 d . . .
C70 C 0.5873(7) 0.6206(4) 1.6668(5) 0.040(3) Uani 1 1 d . . .
H70A H 0.6005 0.6060 1.6369 0.048 Uiso 1 1 calc R . .
C71 C 0.6409(7) 0.6470(3) 1.7054(5) 0.034(3) Uani 1 1 d . . .
C72 C 0.6201(6) 0.6693(3) 1.7492(5) 0.025(2) Uani 1 1 d . . .
C73 C 0.4617(9) 0.5831(5) 1.6303(7) 0.070(5) Uani 1 1 d . . .
C74 C 0.3905(8) 0.5786(5) 1.6452(8) 0.069(5) Uani 1 1 d . . .
H74A H 0.3611 0.6031 1.6346 0.104 Uiso 1 1 calc R . .
H74B H 0.4033 0.5733 1.6892 0.104 Uiso 1 1 calc R . .
H74C H 0.3608 0.5566 1.6215 0.104 Uiso 1 1 calc R . .
C75 C 0.4531(11) 0.5875(6) 1.5642(8) 0.106(8) Uani 1 1 d . . .
H75A H 0.4263 0.6122 1.5483 0.159 Uiso 1 1 calc R . .
H75B H 0.4242 0.5651 1.5409 0.159 Uiso 1 1 calc R . .
H75C H 0.5030 0.5881 1.5598 0.159 Uiso 1 1 calc R . .
C76 C 0.5059(16) 0.5404(6) 1.6453(14) 0.156(12) Uani 1 1 d . . .
H76A H 0.4733 0.5196 1.6207 0.235 Uiso 1 1 calc R . .
H76B H 0.5186 0.5342 1.6892 0.235 Uiso 1 1 calc R . .
H76C H 0.5522 0.5419 1.6352 0.235 Uiso 1 1 calc R . .
C77 C 0.7183(5) 0.6506(3) 1.6993(5) 0.022(2) Uiso 1 1 d . . .
H77A H 0.7203 0.6328 1.6659 0.027 Uiso 1 1 calc R . .
H77B H 0.7242 0.6780 1.6865 0.027 Uiso 1 1 calc R . .
C78 C 0.7839(6) 0.6413(3) 1.7562(5) 0.025(2) Uani 1 1 d . . .
C79 C 0.8328(6) 0.6711(3) 1.7920(5) 0.024(2) Uani 1 1 d . . .
C80 C 0.8879(6) 0.6603(3) 1.8480(5) 0.029(3) Uani 1 1 d . . .
C81 C 0.8939(8) 0.6208(3) 1.8669(5) 0.039(3) Uani 1 1 d . . .
H81A H 0.9320 0.6140 1.9046 0.047 Uiso 1 1 calc R . .
C82 C 0.8474(7) 0.5908(3) 1.8337(5) 0.039(3) Uani 1 1 d . . .
C83 C 0.7913(7) 0.6021(3) 1.7776(5) 0.034(3) Uani 1 1 d . . .
H83A H 0.7576 0.5826 1.7538 0.041 Uiso 1 1 calc R . .
C84 C 0.8607(11) 0.5477(4) 1.8547(7) 0.074(6) Uani 1 1 d . . .
C85 C 0.8128(12) 0.5192(5) 1.8164(9) 0.113(9) Uani 1 1 d . . .
H85A H 0.7607 0.5242 1.8142 0.169 Uiso 1 1 calc R . .
H85B H 0.8281 0.4927 1.8333 0.169 Uiso 1 1 calc R . .
H85C H 0.8161 0.5209 1.7750 0.169 Uiso 1 1 calc R . .
C86 C 0.875(2) 0.5437(5) 1.9218(9) 0.175(16) Uani 1 1 d . . .
H86A H 0.8293 0.5514 1.9306 0.262 Uiso 1 1 calc R . .
H86B H 0.9167 0.5609 1.9447 0.262 Uiso 1 1 calc R . .
H86C H 0.8874 0.5161 1.9344 0.262 Uiso 1 1 calc R . .
C87 C 0.9430(16) 0.5332(6) 1.8496(18) 0.199(17) Uani 1 1 d . . .
H87A H 0.9527 0.5056 1.8630 0.298 Uiso 1 1 calc R . .
H87B H 0.9835 0.5500 1.8759 0.298 Uiso 1 1 calc R . .
H87C H 0.9413 0.5354 1.8068 0.298 Uiso 1 1 calc R . .
C88 C 0.9431(6) 0.6919(3) 1.8867(5) 0.029(3) Uani 1 1 d . . .
H88A H 0.9818 0.6975 1.8677 0.035 Uiso 1 1 calc R . .
H88B H 0.9152 0.7167 1.8867 0.035 Uiso 1 1 calc R . .
C89 C 0.9808(6) 0.6784(3) 1.9515(5) 0.027(2) Uani 1 1 d . . .
C90 C 1.0506(6) 0.6586(3) 1.9688(5) 0.030(3) Uani 1 1 d . . .
H90A H 1.0763 0.6577 1.9398 0.036 Uiso 1 1 calc R . .
C91 C 1.0854(7) 0.6399(3) 2.0274(5) 0.034(3) Uani 1 1 d . B .
C92 C 1.0455(6) 0.6429(3) 2.0683(5) 0.029(3) Uani 1 1 d . . .
H92A H 1.0664 0.6310 2.1077 0.035 Uiso 1 1 calc R . .
C93 C 0.9755(6) 0.6629(3) 2.0543(5) 0.022(2) Uani 1 1 d . . .
C94 C 0.9444(6) 0.6813(3) 1.9965(5) 0.026(2) Uani 1 1 d . . .
C95 C 1.1596(8) 0.6170(4) 2.0430(6) 0.049(3) Uani 1 1 d . . .
C96 C 1.218(3) 0.6387(14) 2.021(2) 0.082(15) Uiso 0.40(2) 1 d P B 7
H96A H 1.2075 0.6333 1.9773 0.122 Uiso 0.40(2) 1 calc PR B 7
H96B H 1.2687 0.6294 2.0448 0.122 Uiso 0.40(2) 1 calc PR B 7
H96C H 1.2145 0.6673 2.0273 0.122 Uiso 0.40(2) 1 calc PR B 7
C97 C 1.223(2) 0.6419(13) 2.0984(18) 0.059(11) Uiso 0.40(2) 1 d P B 7
H97D H 1.2116 0.6392 2.1367 0.089 Uiso 0.40(2) 1 calc PR B 7
H97E H 1.2209 0.6699 2.0870 0.089 Uiso 0.40(2) 1 calc PR B 7
H97F H 1.2732 0.6314 2.1044 0.089 Uiso 0.40(2) 1 calc PR B 7
C98 C 1.150(2) 0.5736(11) 2.061(2) 0.059(11) Uiso 0.40(2) 1 d P B 7
H98A H 1.1112 0.5605 2.0269 0.088 Uiso 0.40(2) 1 calc PR B 7
H98B H 1.1338 0.5735 2.0974 0.088 Uiso 0.40(2) 1 calc PR B 7
H98C H 1.1976 0.5595 2.0707 0.088 Uiso 0.40(2) 1 calc PR B 7
C96A C 1.1945(15) 0.6145(8) 1.9951(12) 0.058(8) Uiso 0.60(2) 1 d P B 8
H96D H 1.1613 0.5997 1.9598 0.087 Uiso 0.60(2) 1 calc PR B 8
H96E H 1.2431 0.6008 2.0115 0.087 Uiso 0.60(2) 1 calc PR B 8
H96F H 1.2025 0.6412 1.9820 0.087 Uiso 0.60(2) 1 calc PR B 8
C97A C 1.2064(18) 0.6179(11) 2.1084(15) 0.083(10) Uiso 0.60(2) 1 d P B 8
H97A H 1.1952 0.5947 2.1292 0.125 Uiso 0.60(2) 1 calc PR B 8
H97B H 1.1953 0.6420 2.1274 0.125 Uiso 0.60(2) 1 calc PR B 8
H97C H 1.2598 0.6177 2.1123 0.125 Uiso 0.60(2) 1 calc PR B 8
C98A C 1.143(3) 0.5757(16) 2.022(3) 0.18(2) Uiso 0.60(2) 1 d P B 8
H98D H 1.0982 0.5750 1.9851 0.264 Uiso 0.60(2) 1 calc PR B 8
H98E H 1.1338 0.5601 2.0547 0.264 Uiso 0.60(2) 1 calc PR B 8
H98F H 1.1860 0.5646 2.0130 0.264 Uiso 0.60(2) 1 calc PR B 8
C99 C 0.9349(7) 0.6626(3) 2.1025(5) 0.035(3) Uani 1 1 d . . .
H99A H 0.9684 0.6498 2.1405 0.042 Uiso 1 1 calc R . .
H99B H 0.9272 0.6904 2.1129 0.042 Uiso 1 1 calc R . .
C100 C 0.8579(7) 0.6412(4) 2.0820(5) 0.034(3) Uani 1 1 d . . .
C101 C 0.8597(7) 0.6000(3) 2.0808(5) 0.033(3) Uani 1 1 d . . .
H10A H 0.9067 0.5867 2.0900 0.040 Uiso 1 1 calc R . .
C102 C 0.7930(8) 0.5778(4) 2.0663(6) 0.040(3) Uani 1 1 d . . .
C103 C 0.7259(7) 0.5985(4) 2.0498(6) 0.041(3) Uani 1 1 d . . .
H10B H 0.6802 0.5842 2.0408 0.050 Uiso 1 1 calc R . .
C104 C 0.7228(7) 0.6409(3) 2.0457(5) 0.033(3) Uani 1 1 d . . .
C105 C 0.7898(8) 0.6626(3) 2.0654(5) 0.035(3) Uani 1 1 d . . .
C106 C 0.7912(8) 0.5320(4) 2.0747(6) 0.045(3) Uani 1 1 d . . .
C107 C 0.8670(10) 0.5133(4) 2.0845(8) 0.070(5) Uani 1 1 d . . .
H10C H 0.9047 0.5251 2.1207 0.105 Uiso 1 1 calc R . .
H10D H 0.8817 0.5178 2.0482 0.105 Uiso 1 1 calc R . .
H10E H 0.8640 0.4848 2.0911 0.105 Uiso 1 1 calc R . .
C108 C 0.7672(9) 0.5235(5) 2.1303(8) 0.067(5) Uani 1 1 d . . .
H10I H 0.8033 0.5357 2.1671 0.101 Uiso 1 1 calc R . .
H10J H 0.7660 0.4949 2.1364 0.101 Uiso 1 1 calc R . .
H10K H 0.7169 0.5346 2.1232 0.101 Uiso 1 1 calc R . .
C109 C 0.7325(8) 0.5120(4) 2.0169(8) 0.065(4) Uani 1 1 d . . .
H10F H 0.7467 0.5172 1.9805 0.097 Uiso 1 1 calc R . .
H10G H 0.6822 0.5230 2.0105 0.097 Uiso 1 1 calc R . .
H10H H 0.7318 0.4834 2.0236 0.097 Uiso 1 1 calc R . .
C110 C 0.6472(7) 0.6602(4) 2.0340(5) 0.037(3) Uani 1 1 d . . .
H11C H 0.6544 0.6892 2.0384 0.045 Uiso 1 1 calc R . .
H11D H 0.6265 0.6512 2.0659 0.045 Uiso 1 1 calc R . .
C111 C 0.4749(13) 0.7099(6) 1.5972(11) 0.106(7) Uani 1 1 d . . .
H11K H 0.4310 0.7084 1.6107 0.159 Uiso 1 1 calc R . .
H11L H 0.5027 0.6848 1.6064 0.159 Uiso 1 1 calc R . .
H11M H 0.4581 0.7148 1.5528 0.159 Uiso 1 1 calc R . .
C112 C 1.0537(11) 0.7089(5) 1.2598(10) 0.090(6) Uani 1 1 d . . .
H11N H 1.1016 0.7088 1.2941 0.134 Uiso 1 1 calc R . .
H11O H 1.0634 0.7125 1.2210 0.134 Uiso 1 1 calc R . .
H11P H 1.0275 0.6838 1.2588 0.134 Uiso 1 1 calc R . .
C113 C 0.4200(10) 0.7100(5) 0.9518(10) 0.087(6) Uani 1 1 d . . .
H11H H 0.3707 0.7087 0.9191 0.130 Uiso 1 1 calc R . .
H11I H 0.4130 0.7147 0.9914 0.130 Uiso 1 1 calc R . .
H11J H 0.4469 0.6850 0.9535 0.130 Uiso 1 1 calc R . .
C114 C 1.0931(8) 0.7100(4) 0.6322(8) 0.069(5) Uani 1 1 d . . .
H11E H 1.1417 0.7086 0.6256 0.104 Uiso 1 1 calc R . .
H11F H 1.0662 0.6849 0.6198 0.104 Uiso 1 1 calc R . .
H11G H 1.1016 0.7148 0.6759 0.104 Uiso 1 1 calc R . .

loop_
_atom_site_aniso_label
_atom_site_aniso_U_11
_atom_site_aniso_U_22
_atom_site_aniso_U_33
_atom_site_aniso_U_23
_atom_site_aniso_U_13
_atom_site_aniso_U_12
Bi1 0.0317(2) 0.0185(2) 0.0255(2) 0.00049(16) 0.00695(18) 0.00033(16)
O1 0.029(4) 0.029(4) 0.031(5) -0.005(3) 0.006(4) 0.007(3)
C1 0.029(6) 0.035(7) 0.022(6) -0.009(5) -0.006(5) 0.006(5)
S1 0.151(8) 0.077(5) 0.086(6) 0.000 0.000(6) 0.000
Bi2 0.0281(3) 0.0230(3) 0.0215(3) 0.000 0.0053(2) 0.000
Bi2A 0.0519(4) 0.0238(3) 0.0302(4) 0.000 0.0214(3) 0.000
C2 0.038(7) 0.031(6) 0.028(7) -0.006(5) 0.000(5) -0.007(5)
S2 0.121(7) 0.074(5) 0.178(10) 0.000 0.088(7) 0.000
O2 0.060(5) 0.026(4) 0.015(4) 0.001(3) 0.029(4) 0.009(4)
Bi3 0.0330(2) 0.0191(2) 0.0233(2) 0.00139(16) 0.00654(18) 0.00016(17)
O3 0.042(5) 0.026(4) 0.025(4) 0.009(3) 0.010(4) 0.007(3)
C3 0.037(7) 0.033(7) 0.039(7) 0.008(6) -0.002(6) 0.012(6)
S3 0.060(3) 0.048(3) 0.068(4) 0.000 0.027(3) 0.000
Bi4A 0.0320(3) 0.0228(3) 0.0154(3) 0.000 -0.0007(2) 0.000
Bi4 0.0391(4) 0.0258(3) 0.0187(3) 0.000 0.0074(3) 0.000
O4 0.026(4) 0.023(4) 0.026(4) -0.010(3) 0.011(3) -0.002(3)
C4 0.053(8) 0.032(7) 0.049(8) 0.008(6) 0.015(7) 0.015(6)
S4 0.040(3) 0.050(3) 0.034(3) 0.000 -0.002(2) 0.000
O5 0.067(6) 0.018(4) 0.028(4) 0.004(3) 0.027(4) -0.002(4)
C5 0.041(7) 0.041(7) 0.035(7) 0.004(6) 0.007(6) 0.024(6)
C6 0.021(6) 0.037(7) 0.026(6) 0.001(5) -0.003(5) 0.004(5)
O6 0.047(7) 0.010(5) 0.045(7) 0.000 0.032(6) 0.000
C7 0.064(10) 0.085(12) 0.053(10) 0.026(9) 0.022(8) 0.046(9)
O8 0.049(5) 0.025(4) 0.058(6) -0.017(4) 0.030(5) -0.014(4)
O9 0.015(4) 0.031(4) 0.013(4) -0.004(3) -0.009(3) -0.007(3)
O10A 0.017(4) 0.032(4) 0.034(5) -0.003(3) -0.002(3) 0.004(3)
O10 0.044(5) 0.019(4) 0.020(4) 0.006(3) 0.010(3) 0.003(3)
C11 0.041(7) 0.034(7) 0.031(7) -0.003(5) 0.007(6) 0.008(5)
C12 0.027(6) 0.030(6) 0.037(7) 0.002(5) 0.005(5) -0.002(5)
O12 0.063(6) 0.021(4) 0.025(4) -0.003(3) 0.026(4) -0.013(4)
C13 0.062(9) 0.035(7) 0.039(8) 0.001(6) 0.021(7) 0.016(6)
O13 0.030(6) 0.013(5) 0.008(5) 0.000 -0.008(4) 0.000
C14 0.047(8) 0.047(8) 0.041(8) 0.014(6) 0.021(7) 0.017(6)
C15 0.063(9) 0.032(7) 0.026(7) -0.001(5) 0.020(6) 0.005(6)
C16 0.059(8) 0.026(6) 0.026(7) -0.007(5) 0.012(6) -0.006(6)
O16 0.031(10) 0.072(13) 0.36(4) 0.000 0.021(16) 0.000
C17 0.042(7) 0.032(6) 0.032(7) 0.003(5) 0.013(6) -0.006(5)
O17 0.049(8) 0.039(7) 0.061(9) 0.000 0.033(7) 0.000
C18 0.065(10) 0.058(9) 0.046(9) 0.002(7) 0.030(8) 0.013(8)
O18 0.040(7) 0.042(7) 0.035(7) 0.000 0.010(6) 0.000
C19 0.090(13) 0.085(12) 0.082(12) 0.033(10) 0.063(11) 0.047(10)
C20 0.113(16) 0.127(17) 0.068(12) 0.030(12) 0.029(11) 0.093(14)
C21 0.15(2) 0.049(11) 0.22(3) 0.031(14) 0.13(2) 0.038(13)
C22 0.057(8) 0.031(6) 0.021(6) -0.002(5) 0.022(6) 0.022(6)
C23 0.050(7) 0.026(6) 0.006(5) -0.001(4) 0.012(5) -0.009(5)
C24 0.051(8) 0.033(7) 0.035(7) -0.005(5) 0.016(6) 0.004(6)
C25 0.053(8) 0.035(7) 0.052(8) 0.002(6) 0.030(7) 0.002(6)
C26 0.048(7) 0.028(6) 0.023(6) 0.002(5) 0.013(5) -0.002(5)
C27 0.035(6) 0.030(6) 0.015(5) -0.014(5) 0.001(5) -0.011(5)
C28 0.038(7) 0.024(6) 0.017(6) 0.007(5) 0.004(5) -0.001(5)
C29 0.121(16) 0.034(8) 0.105(15) 0.022(9) 0.080(13) 0.025(9)
C30 0.142(18) 0.052(10) 0.090(14) 0.014(9) 0.060(14) -0.026(11)
C31 0.21(3) 0.085(16) 0.17(3) 0.083(17) 0.12(2) 0.045(18)
C32 0.32(4) 0.040(10) 0.13(2) -0.008(12) 0.15(2) -0.024(16)
C33 0.043(8) 0.042(7) 0.030(7) -0.006(5) 0.006(6) -0.025(6)
C34 0.038(7) 0.035(7) 0.022(6) 0.004(5) 0.012(5) 0.002(5)
C35 0.033(7) 0.057(8) 0.018(6) 0.003(6) -0.010(5) -0.018(6)
C36 0.027(7) 0.061(9) 0.037(8) 0.005(6) 0.000(6) -0.016(6)
C37 0.052(8) 0.033(7) 0.043(8) 0.003(6) 0.021(7) -0.004(6)
C38 0.028(6) 0.030(6) 0.020(6) -0.006(5) 0.001(5) -0.005(5)
C39 0.020(6) 0.023(5) 0.025(6) 0.003(4) 0.005(5) -0.003(4)
C40 0.075(12) 0.148(19) 0.038(9) -0.020(10) 0.008(9) -0.073(13)
C44 0.045(7) 0.031(6) 0.034(7) 0.002(5) 0.022(6) 0.002(5)
C45 0.039(7) 0.028(6) 0.003(5) -0.003(4) 0.002(4) 0.001(5)
C46 0.045(7) 0.047(7) 0.015(6) -0.001(5) 0.012(5) -0.013(6)
C47 0.060(9) 0.021(6) 0.029(7) 0.005(5) 0.014(6) 0.011(6)
C48 0.046(8) 0.035(7) 0.019(6) -0.002(5) 0.003(5) 0.008(6)
C49 0.041(7) 0.025(6) 0.018(6) 0.000(4) 0.008(5) 0.009(5)
C50 0.053(8) 0.027(6) 0.017(6) 0.005(5) 0.019(5) 0.008(5)
C51 0.084(11) 0.027(7) 0.035(8) 0.000(6) 0.013(7) 0.003(7)
C52 0.113(14) 0.031(8) 0.065(11) 0.001(7) 0.031(10) 0.028(8)
C53 0.124(15) 0.027(8) 0.057(10) 0.001(7) 0.012(10) -0.013(9)
C54 0.090(12) 0.045(8) 0.036(8) 0.006(7) 0.013(8) 0.004(8)
C55 0.035(7) 0.035(7) 0.025(6) 0.000(5) 0.002(5) 0.010(5)
C56 0.054(8) 0.028(6) 0.036(7) -0.002(5) 0.025(6) -0.007(6)
C57 0.051(8) 0.033(7) 0.036(7) 0.006(6) 0.010(6) 0.009(6)
C58 0.057(9) 0.040(7) 0.051(9) -0.011(6) 0.036(7) -0.014(6)
C59 0.046(8) 0.036(7) 0.044(8) 0.001(6) 0.020(6) -0.009(6)
C60 0.040(8) 0.048(8) 0.049(9) -0.010(7) 0.013(6) -0.010(6)
C61 0.036(7) 0.038(7) 0.024(6) 0.000(5) 0.015(5) 0.006(5)
C62 0.056(9) 0.062(10) 0.065(11) -0.008(8) 0.026(8) -0.020(8)
C63 0.105(16) 0.060(12) 0.14(2) 0.026(12) 0.030(14) -0.028(11)
C64 0.075(12) 0.088(13) 0.112(16) -0.011(12) 0.051(12) -0.027(11)
C65 0.21(3) 0.15(2) 0.118(19) -0.077(16) 0.102(19) -0.16(2)
C66 0.048(8) 0.037(7) 0.037(7) -0.008(6) 0.020(6) -0.004(6)
C67 0.033(7) 0.032(6) 0.021(6) -0.012(5) -0.003(5) -0.005(5)
C68 0.037(7) 0.051(8) 0.044(8) -0.006(6) 0.022(6) -0.015(6)
C69 0.041(8) 0.060(9) 0.037(7) -0.021(6) 0.021(6) -0.032(7)
C70 0.054(8) 0.040(7) 0.020(6) -0.017(5) 0.004(6) -0.011(6)
C71 0.057(8) 0.019(6) 0.028(7) 0.006(5) 0.016(6) -0.002(5)
C72 0.040(7) 0.018(5) 0.016(5) 0.006(4) 0.008(5) -0.005(5)
C73 0.065(10) 0.099(13) 0.055(10) -0.039(9) 0.033(8) -0.043(10)
C74 0.042(8) 0.082(12) 0.075(11) -0.036(9) 0.009(8) -0.041(8)
C75 0.108(16) 0.139(18) 0.059(12) -0.014(12) 0.012(11) -0.082(14)
C76 0.20(3) 0.089(17) 0.21(3) -0.081(19) 0.11(3) -0.058(19)
C78 0.025(6) 0.028(6) 0.012(5) 0.004(4) -0.008(4) 0.012(5)
C79 0.030(6) 0.023(6) 0.021(6) 0.001(4) 0.012(5) 0.006(5)
C80 0.041(7) 0.028(6) 0.018(6) 0.005(5) 0.011(5) 0.000(5)
C81 0.060(8) 0.035(7) 0.019(6) 0.004(5) 0.010(6) 0.011(6)
C82 0.055(8) 0.025(6) 0.024(6) 0.001(5) -0.004(6) 0.004(6)
C83 0.052(8) 0.025(6) 0.023(6) -0.009(5) 0.009(6) -0.003(5)
C84 0.116(15) 0.024(7) 0.052(10) 0.001(7) -0.013(9) -0.015(8)
C85 0.149(19) 0.043(10) 0.081(14) 0.028(9) -0.044(13) 0.001(11)
C86 0.40(5) 0.042(11) 0.053(13) 0.019(9) 0.04(2) -0.044(18)
C87 0.18(3) 0.071(16) 0.36(5) 0.04(2) 0.10(3) 0.073(18)
C88 0.033(6) 0.035(6) 0.026(6) -0.002(5) 0.018(5) 0.005(5)
C89 0.035(6) 0.028(6) 0.012(5) -0.004(4) 0.000(5) -0.002(5)
C90 0.040(7) 0.032(6) 0.018(6) -0.004(5) 0.009(5) 0.003(5)
C91 0.036(7) 0.037(7) 0.020(6) 0.005(5) -0.002(5) 0.001(5)
C92 0.033(6) 0.031(6) 0.018(6) 0.004(5) 0.001(5) 0.001(5)
C93 0.032(6) 0.020(5) 0.015(5) -0.004(4) 0.010(5) -0.005(4)
C94 0.022(6) 0.034(6) 0.012(5) 0.012(4) -0.008(4) 0.002(5)
C95 0.048(8) 0.053(8) 0.038(8) 0.003(6) 0.006(6) 0.018(7)
C99 0.046(7) 0.034(7) 0.025(6) -0.001(5) 0.011(5) -0.002(6)
C100 0.041(7) 0.038(7) 0.028(7) 0.001(5) 0.018(6) -0.008(6)
C101 0.045(7) 0.036(7) 0.021(6) 0.004(5) 0.013(5) 0.008(6)
C102 0.061(9) 0.034(7) 0.033(7) 0.005(5) 0.025(6) 0.006(6)
C103 0.038(7) 0.052(8) 0.033(7) -0.003(6) 0.010(6) -0.008(6)
C104 0.053(8) 0.029(6) 0.020(6) 0.003(5) 0.016(6) 0.002(6)
C105 0.063(9) 0.019(6) 0.029(7) 0.003(5) 0.023(6) -0.005(6)
C106 0.048(8) 0.036(7) 0.051(9) -0.008(6) 0.019(7) -0.011(6)
C107 0.118(15) 0.029(8) 0.069(11) -0.002(7) 0.039(10) -0.008(8)
C108 0.087(12) 0.053(9) 0.073(11) 0.017(8) 0.042(10) 0.000(9)
C109 0.062(10) 0.040(8) 0.086(12) -0.015(8) 0.016(9) -0.006(7)
C110 0.045(8) 0.041(7) 0.025(6) -0.001(5) 0.010(6) -0.012(6)
C111 0.129(19) 0.084(14) 0.13(2) -0.025(13) 0.077(16) -0.021(13)
C112 0.109(16) 0.066(11) 0.109(16) -0.008(11) 0.057(13) -0.025(11)
C113 0.071(12) 0.062(11) 0.148(19) -0.022(11) 0.064(13) -0.014(9)
C114 0.039(8) 0.052(9) 0.081(12) 0.010(8) -0.027(8) 0.006(7)

loop_
_atom_type_symbol
_atom_type_description
_atom_type_scat_dispersion_real
_atom_type_scat_dispersion_imag
_atom_type_scat_source
C C 0.0033 0.0016 'International Tables Vol C Tables 4.2.6.8 and 6.1.1.4'
H H 0.0000 0.0000 'International Tables Vol C Tables 4.2.6.8 and 6.1.1.4'
O O 0.0106 0.0060 'International Tables Vol C Tables 4.2.6.8 and 6.1.1.4'
Bi Bi -4.1077 10.2566 'International Tables Vol C Tables 4.2.6.8 and 6.1.1.4'
S S 0.1246 0.1234 'International Tables Vol C Tables 4.2.6.8 and 6.1.1.4'

loop_
_geom_angle_atom_site_label_1
_geom_angle_atom_site_label_2
_geom_angle_atom_site_label_3
_geom_angle
_geom_angle_site_symmetry_1
_geom_angle_site_symmetry_3
_geom_angle_publ_flag
O6 Bi1 O1 108.3(3) . . ?
O6 Bi1 O7 70.0(3) . . ?
O1 Bi1 O7 71.4(3) . . ?
O6 Bi1 O4 96.0(3) . . ?
O1 Bi1 O4 122.0(3) . . ?
O7 Bi1 O4 69.1(3) . . ?
O6 Bi1 O2 67.4(3) . . ?
O1 Bi1 O2 89.5(3) . . ?
O7 Bi1 O2 124.1(3) . . ?
O4 Bi1 O2 148.2(3) . . ?
O6 Bi1 Bi1 32.8(2) . 4_575 ?
O1 Bi1 Bi1 86.10(18) . 4_575 ?
O7 Bi1 Bi1 38.1(2) . 4_575 ?
O4 Bi1 Bi1 87.96(15) . 4_575 ?
O2 Bi1 Bi1 90.50(15) . 4_575 ?
O6 Bi1 Bi2 85.3(2) . . ?
O1 Bi1 Bi2 91.24(19) . . ?
O7 Bi1 Bi2 31.5(2) . . ?
O4 Bi1 Bi2 38.29(15) . . ?
O2 Bi1 Bi2 151.42(15) . . ?
Bi1 Bi1 Bi2 61.071(8) 4_575 . ?
C1 O1 Bi1 125.3(6) . . ?
O1 C1 C2 117.7(11) . . ?
O1 C1 C6 120.4(11) . . ?
C2 C1 C6 121.7(11) . . ?
O15 S1 C111 103.9(9) . . ?
O15 S1 C111 103.9(9) . 4_575 ?
C111 S1 C111 96.3(15) . 4_575 ?
O7 Bi2 O5 80.3(3) . 4_575 ?
O7 Bi2 O5 80.3(3) . . ?
O5 Bi2 O5 85.5(4) 4_575 . ?
O7 Bi2 O4 74.6(2) . . ?
O5 Bi2 O4 154.2(3) 4_575 . ?
O5 Bi2 O4 84.8(3) . . ?
O7 Bi2 O4 74.6(2) . 4_575 ?
O5 Bi2 O4 84.8(3) 4_575 4_575 ?
O5 Bi2 O4 154.2(3) . 4_575 ?
O4 Bi2 O4 93.8(4) . 4_575 ?
O7 Bi2 Bi1 34.03(14) . . ?
O5 Bi2 Bi1 112.9(2) 4_575 . ?
O5 Bi2 Bi1 74.49(19) . . ?
O4 Bi2 Bi1 41.35(17) . . ?
O4 Bi2 Bi1 87.45(17) 4_575 . ?
O7 Bi2 Bi1 34.03(14) . 4_575 ?
O5 Bi2 Bi1 74.49(19) 4_575 4_575 ?
O5 Bi2 Bi1 112.9(2) . 4_575 ?
O4 Bi2 Bi1 87.45(18) . 4_575 ?
O4 Bi2 Bi1 41.35(17) 4_575 4_575 ?
Bi1 Bi2 Bi1 57.859(15) . 4_575 ?
O6 Bi2A O3 83.2(3) . . ?
O6 Bi2A O3 83.2(3) . 4_575 ?
O3 Bi2A O3 73.9(4) . 4_575 ?
O6 Bi2A O2 69.0(2) . 4_575 ?
O3 Bi2A O2 147.2(3) . 4_575 ?
O3 Bi2A O2 85.4(3) 4_575 4_575 ?
O6 Bi2A O2 69.0(2) . . ?
O3 Bi2A O2 85.4(3) . . ?
O3 Bi2A O2 147.2(3) 4_575 . ?
O2 Bi2A O2 99.9(4) 4_575 . ?
C1 C2 C3 116.0(11) . . ?
C1 C2 C55 123.9(11) . . ?
C3 C2 C55 120.0(11) . . ?
O16 S2 C112 108.6(11) . 4_575 ?
O16 S2 C112 108.6(11) . . ?
C112 S2 C112 97.6(12) 4_575 . ?
C17 O2 Bi2A 126.2(6) . . ?
C17 O2 Bi1 132.9(6) . . ?
Bi2A O2 Bi1 100.1(3) . . ?
O13 Bi3 O8 108.2(3) . . ?
O13 Bi3 O14 69.4(3) . . ?
O8 Bi3 O14 72.5(3) . . ?
O13 Bi3 O10A 94.3(3) . . ?
O8 Bi3 O10A 124.5(3) . . ?
O14 Bi3 O10A 69.3(3) . . ?
O13 Bi3 O9 67.8(3) . . ?
O8 Bi3 O9 89.7(3) . . ?
O14 Bi3 O9 124.8(3) . . ?
O10A Bi3 O9 145.5(3) . . ?
O13 Bi3 Bi3 33.4(2) . 4_575 ?
O8 Bi3 Bi3 85.88(19) . 4_575 ?
O14 Bi3 Bi3 37.1(2) . 4_575 ?
O10A Bi3 Bi3 87.08(17) . 4_575 ?
O9 Bi3 Bi3 91.53(15) . 4_575 ?
O13 Bi3 Bi4 85.3(2) . . ?
O8 Bi3 Bi4 92.4(2) . . ?
O14 Bi3 Bi4 31.9(2) . . ?
O10A Bi3 Bi4 38.53(17) . . ?
O9 Bi3 Bi4 152.15(15) . . ?
Bi3 Bi3 Bi4 60.972(8) 4_575 . ?
C28 O3 Bi2A 122.7(6) . . ?
C4 C3 C2 124.9(12) . . ?
C4 C3 H3A 117.6 . . ?
C2 C3 H3A 117.6 . . ?
O17 S3 C113 106.1(8) . 4_575 ?
O17 S3 C113 106.1(8) . . ?
C113 S3 C113 96.9(11) 4_575 . ?
O13 Bi4A O10 83.2(3) . 4_575 ?
O13 Bi4A O10 83.2(3) . . ?
O10 Bi4A O10 73.5(4) 4_575 . ?
O13 Bi4A O9 70.1(2) . 4_575 ?
O10 Bi4A O9 84.3(2) 4_575 4_575 ?
O10 Bi4A O9 147.2(2) . 4_575 ?
O13 Bi4A O9 70.1(2) . . ?
O10 Bi4A O9 147.2(2) 4_575 . ?
O10 Bi4A O9 84.3(2) . . ?
O9 Bi4A O9 103.4(4) 4_575 . ?
O14 Bi4 O12 80.1(3) . 4_575 ?
O14 Bi4 O12 80.1(3) . . ?
O12 Bi4 O12 89.7(4) 4_575 . ?
O14 Bi4 O10A 72.8(2) . 4_575 ?
O12 Bi4 O10A 83.5(3) 4_575 4_575 ?
O12 Bi4 O10A 152.9(3) . 4_575 ?
O14 Bi4 O10A 72.8(2) . . ?
O12 Bi4 O10A 152.9(3) 4_575 . ?
O12 Bi4 O10A 83.5(3) . . ?
O10A Bi4 O10A 90.7(4) 4_575 . ?
O14 Bi4 Bi3 33.64(13) . . ?
O12 Bi4 Bi3 112.6(2) 4_575 . ?
O12 Bi4 Bi3 72.50(19) . . ?
O10A Bi4 Bi3 85.92(18) 4_575 . ?
O10A Bi4 Bi3 40.40(17) . . ?
O14 Bi4 Bi3 33.64(13) . 4_575 ?
O12 Bi4 Bi3 72.50(19) 4_575 4_575 ?
O12 Bi4 Bi3 112.6(2) . 4_575 ?
O10A Bi4 Bi3 40.40(17) 4_575 4_575 ?
O10A Bi4 Bi3 85.92(18) . 4_575 ?
Bi3 Bi4 Bi3 58.057(15) . 4_575 ?
C39 O4 Bi2 120.2(6) . . ?
C39 O4 Bi1 139.4(6) . . ?
Bi2 O4 Bi1 100.4(3) . . ?
C5 C4 C3 116.4(11) . . ?
C5 C4 C7 121.9(12) . . ?
C3 C4 C7 121.7(12) . . ?
O18 S4 C114 105.3(7) . 4_575 ?
O18 S4 C114 105.3(7) . . ?
C114 S4 C114 96.2(9) 4_575 . ?
C50 O5 Bi2 126.4(7) . . ?
C4 C5 C6 121.2(12) . . ?
C4 C5 H5A 119.4 . . ?
C6 C5 H5A 119.4 . . ?
C1 C6 C5 119.6(11) . . ?
C1 C6 C11 122.8(10) . . ?
C5 C6 C11 117.6(11) . . ?
Bi1 O6 Bi1 114.3(5) 4_575 . ?
Bi1 O6 Bi2A 119.1(3) 4_575 . ?
Bi1 O6 Bi2A 119.1(3) . . ?
Bi2 O7 Bi1 114.4(3) . . ?
Bi2 O7 Bi1 114.4(3) . 4_575 ?
Bi1 O7 Bi1 103.8(4) . 4_575 ?
C9A C7 C10 114(3) . . ?
C9A C7 C10A 136(3) . . ?
C10 C7 C10A 34(2) . . ?
C9A C7 C4 110(3) . . ?
C10 C7 C4 120(2) . . ?
C10A C7 C4 113.5(18) . . ?
C9A C7 C9 51(3) . . ?
C10 C7 C9 75(3) . . ?
C10A C7 C9 109(2) . . ?
C4 C7 C9 106.0(19) . . ?
C9A C7 C8 42(3) . . ?
C10 C7 C8 126(3) . . ?
C10A C7 C8 119(2) . . ?
C4 C7 C8 114.7(19) . . ?
C9 C7 C8 91(2) . . ?
C9A C7 C8A 95(3) . . ?
C10 C7 C8A 113(3) . . ?
C10A C7 C8A 83(2) . . ?
C4 C7 C8A 101.1(16) . . ?
C9 C7 C8A 142(2) . . ?
C8 C7 C8A 53.5(19) . . ?
C56 O8 Bi3 126.2(7) . . ?
C7 C8 H8A 109.5 . . ?
C7 C8 H8B 109.5 . . ?
H8A C8 H8B 109.5 . . ?
C7 C8 H8C 109.5 . . ?
H8A C8 H8C 109.5 . . ?
H8B C8 H8C 109.5 . . ?
C7 C9 H9A 109.5 . . ?
C7 C9 H9B 109.5 . . ?
H9A C9 H9B 109.5 . . ?
C7 C9 H9C 109.5 . . ?
H9A C9 H9C 109.5 . . ?
H9B C9 H9C 109.5 . . ?
C7 C8A H8AA 109.5 . . ?
C7 C8A H8AB 109.5 . . ?
H8AA C8A H8AB 109.5 . . ?
C7 C8A H8AC 109.5 . . ?
H8AA C8A H8AC 109.5 . . ?
H8AB C8A H8AC 109.5 . . ?
C7 C9A H9AA 109.5 . . ?
C7 C9A H9AB 109.5 . . ?
H9AA C9A H9AB 109.5 . . ?
C7 C9A H9AC 109.5 . . ?
H9AA C9A H9AC 109.5 . . ?
H9AB C9A H9AC 109.5 . . ?
C72 O9 Bi4A 124.9(6) . . ?
C72 O9 Bi3 135.3(6) . . ?
Bi4A O9 Bi3 99.6(2) . . ?
C94 O10A Bi4 118.1(6) . . ?
C94 O10A Bi3 140.5(6) . . ?
Bi4 O10A Bi3 101.1(3) . . ?
C79 O10 Bi4A 125.0(6) . . ?
C7 C10 H10L 109.5 . . ?
C7 C10 H10M 109.5 . . ?
H10L C10 H10M 109.5 . . ?
C7 C10 H10N 109.5 . . ?
H10L C10 H10N 109.5 . . ?
H10M C10 H10N 109.5 . . ?
C7 C10A H10O 109.5 . . ?
C7 C10A H10P 109.5 . . ?
H10O C10A H10P 109.5 . . ?
C7 C10A H10Q 109.5 . . ?
H10O C10A H10Q 109.5 . . ?
H10P C10A H10Q 109.5 . . ?
C6 C11 C12 113.2(10) . . ?
C6 C11 H11A 108.9 . . ?
C12 C11 H11A 108.9 . . ?
C6 C11 H11B 108.9 . . ?
C12 C11 H11B 108.9 . . ?
H11A C11 H11B 107.7 . . ?
C17 C12 C13 119.1(11) . . ?
C17 C12 C11 122.2(11) . . ?
C13 C12 C11 118.6(11) . . ?
C105 O12 Bi4 129.8(7) . . ?
C14 C13 C12 123.3(13) . . ?
C14 C13 H13A 118.4 . . ?
C12 C13 H13A 118.4 . . ?
Bi3 O13 Bi3 113.2(4) 4_575 . ?
Bi3 O13 Bi4A 119.2(2) 4_575 . ?
Bi3 O13 Bi4A 119.2(2) . . ?
C13 C14 C15 116.3(12) . . ?
C13 C14 C18 124.8(12) . . ?
C15 C14 C18 118.8(12) . . ?
Bi4 O14 Bi3 114.4(3) . . ?
Bi4 O14 Bi3 114.4(3) . 4_575 ?
Bi3 O14 Bi3 105.8(4) . 4_575 ?
C14 C15 C16 124.2(11) . . ?
C14 C15 H15A 117.9 . . ?
C16 C15 H15A 117.9 . . ?
C15 C16 C17 116.1(11) . . ?
C15 C16 C22 121.4(10) . . ?
C17 C16 C22 122.3(11) . . ?
C12 C17 O2 121.4(11) . . ?
C12 C17 C16 120.8(12) . . ?
O2 C17 C16 117.8(11) . . ?
C14 C18 C21 112.3(13) . . ?
C14 C18 C19 111.9(12) . . ?
C21 C18 C19 108.3(15) . . ?
C14 C18 C20 109.5(12) . . ?
C21 C18 C20 105.6(15) . . ?
C19 C18 C20 108.9(13) . . ?
C18 C19 H19A 109.5 . . ?
C18 C19 H19B 109.5 . . ?
H19A C19 H19B 109.5 . . ?
C18 C19 H19C 109.5 . . ?
H19A C19 H19C 109.5 . . ?
H19B C19 H19C 109.5 . . ?
C18 C20 H20A 109.5 . . ?
C18 C20 H20B 109.5 . . ?
H20A C20 H20B 109.5 . . ?
C18 C20 H20C 109.5 . . ?
H20A C20 H20C 109.5 . . ?
H20B C20 H20C 109.5 . . ?
C18 C21 H21A 109.5 . . ?
C18 C21 H21B 109.5 . . ?
H21A C21 H21B 109.5 . . ?
C18 C21 H21C 109.5 . . ?
H21A C21 H21C 109.5 . . ?
H21B C21 H21C 109.5 . . ?
C23 C22 C16 110.9(10) . . ?
C23 C22 H22A 109.5 . . ?
C16 C22 H22A 109.5 . . ?
C23 C22 H22B 109.5 . . ?
C16 C22 H22B 109.5 . . ?
H22A C22 H22B 108.1 . . ?
C24 C23 C28 118.6(10) . . ?
C24 C23 C22 118.9(11) . . ?
C28 C23 C22 122.2(9) . . ?
C23 C24 C25 122.7(11) . . ?
C23 C24 H24A 118.6 . . ?
C25 C24 H24A 118.6 . . ?
C26 C25 C24 115.8(11) . . ?
C26 C25 C29 126.0(12) . . ?
C24 C25 C29 118.1(12) . . ?
C25 C26 C27 125.1(12) . . ?
C25 C26 H26A 117.4 . . ?
C27 C26 H26A 117.4 . . ?
C26 C27 C28 119.4(11) . . ?
C26 C27 C33 120.6(10) . . ?
C28 C27 C33 119.9(10) . . ?
O3 C28 C27 120.7(10) . . ?
O3 C28 C23 120.9(10) . . ?
C27 C28 C23 118.4(9) . . ?
C30 C29 C32 114.6(17) . . ?
C30 C29 C25 112.8(13) . . ?
C32 C29 C25 114.0(15) . . ?
C30 C29 C31 103.2(16) . . ?
C32 C29 C31 102.4(18) . . ?
C25 C29 C31 108.5(15) . . ?
C29 C30 H30A 109.5 . . ?
C29 C30 H30B 109.5 . . ?
H30A C30 H30B 109.5 . . ?
C29 C30 H30C 109.5 . . ?
H30A C30 H30C 109.5 . . ?
H30B C30 H30C 109.5 . . ?
C29 C31 H31A 109.5 . . ?
C29 C31 H31B 109.5 . . ?
H31A C31 H31B 109.5 . . ?
C29 C31 H31C 109.5 . . ?
H31A C31 H31C 109.5 . . ?
H31B C31 H31C 109.5 . . ?
C29 C32 H32A 109.5 . . ?
C29 C32 H32B 109.5 . . ?
H32A C32 H32B 109.5 . . ?
C29 C32 H32C 109.5 . . ?
H32A C32 H32C 109.5 . . ?
H32B C32 H32C 109.5 . . ?
C34 C33 C27 112.0(10) . . ?
C34 C33 H33A 109.2 . . ?
C27 C33 H33A 109.2 . . ?
C34 C33 H33B 109.2 . . ?
C27 C33 H33B 109.2 . . ?
H33A C33 H33B 107.9 . . ?
C35 C34 C39 117.9(10) . . ?
C35 C34 C33 119.6(10) . . ?
C39 C34 C33 121.7(10) . . ?
C34 C35 C36 123.5(11) . . ?
C34 C35 H35A 118.3 . . ?
C36 C35 H35A 118.3 . . ?
C37 C36 C35 115.8(11) . . ?
C37 C36 C40 122.8(12) . . ?
C35 C36 C40 121.4(12) . . ?
C38 C37 C36 124.5(12) . . ?
C38 C37 H37A 117.8 . . ?
C36 C37 H37A 117.8 . . ?
C37 C38 C39 117.4(10) . . ?
C37 C38 C44 118.2(10) . . ?
C39 C38 C44 124.2(10) . . ?
O4 C39 C34 119.6(9) . . ?
O4 C39 C38 119.6(9) . . ?
C34 C39 C38 120.8(10) . . ?
C42A C40 C43A 124(3) . . ?
C42A C40 C41A 70(3) . . ?
C43A C40 C41A 111(3) . . ?
C42A C40 C36 116(2) . . ?
C43A C40 C36 116.2(18) . . ?
C41A C40 C36 109(2) . . ?
C42A C40 C43 108(3) . . ?
C43A C40 C43 33.5(18) . . ?
C41A C40 C43 138(3) . . ?
C36 C40 C43 109(2) . . ?
C42A C40 C41 113(4) . . ?
C43A C40 C41 74(3) . . ?
C41A C40 C41 46(2) . . ?
C36 C40 C41 103(3) . . ?
C43 C40 C41 108(3) . . ?
C42A C40 C42 35(2) . . ?
C43A C40 C42 109(2) . . ?
C41A C40 C42 104(3) . . ?
C36 C40 C42 106.4(19) . . ?
C43 C40 C42 81(3) . . ?
C41 C40 C42 144(3) . . ?
C40 C41 H41A 109.5 . . ?
C40 C41 H41B 109.4 . . ?
H41A C41 H41B 109.5 . . ?
C40 C41 H41C 109.5 . . ?
H41A C41 H41C 109.5 . . ?
H41B C41 H41C 109.5 . . ?
C40 C42 H42A 109.5 . . ?
C40 C42 H42B 109.5 . . ?
H42A C42 H42B 109.5 . . ?
C40 C42 H42C 109.5 . . ?
H42A C42 H42C 109.5 . . ?
H42B C42 H42C 109.5 . . ?
C40 C43 H43A 109.3 . . ?
C40 C43 H43B 109.5 . . ?
H43A C43 H43B 109.5 . . ?
C40 C43 H43C 109.6 . . ?
H43A C43 H43C 109.5 . . ?
H43B C43 H43C 109.5 . . ?
C40 C41A H41D 109.5 . . ?
C40 C41A H41E 109.5 . . ?
H41D C41A H41E 109.5 . . ?
C40 C41A H41F 109.5 . . ?
H41D C41A H41F 109.5 . . ?
H41E C41A H41F 109.5 . . ?
C40 C42A H42D 109.5 . . ?
C40 C42A H42E 109.5 . . ?
H42D C42A H42E 109.5 . . ?
C40 C42A H42F 109.5 . . ?
H42D C42A H42F 109.5 . . ?
H42E C42A H42F 109.5 . . ?
C40 C43A H43D 109.4 . . ?
C40 C43A H43E 109.4 . . ?
H43D C43A H43E 109.5 . . ?
C40 C43A H43F 109.6 . . ?
H43D C43A H43F 109.5 . . ?
H43E C43A H43F 109.5 . . ?
C38 C44 C45 115.9(9) . . ?
C38 C44 H44A 108.3 . . ?
C45 C44 H44A 108.3 . . ?
C38 C44 H44B 108.3 . . ?
C45 C44 H44B 108.3 . . ?
H44A C44 H44B 107.4 . . ?
C46 C45 C50 119.5(10) . . ?
C46 C45 C44 116.2(10) . . ?
C50 C45 C44 124.3(10) . . ?
C45 C46 C47 122.9(11) . . ?
C45 C46 H46A 118.6 . . ?
C47 C46 H46A 118.6 . . ?
C48 C47 C46 116.8(10) . . ?
C48 C47 C51 120.0(11) . . ?
C46 C47 C51 123.1(12) . . ?
C47 C48 C49 122.4(11) . . ?
C47 C48 H48A 118.8 . . ?
C49 C48 H48A 118.8 . . ?
C48 C49 C50 119.3(11) . . ?
C48 C49 C55 119.4(10) . . ?
C50 C49 C55 121.0(10) . . ?
O5 C50 C49 117.6(10) . . ?
O5 C50 C45 123.4(10) . . ?
C49 C50 C45 118.8(10) . . ?
C53 C51 C52 108.8(12) . . ?
C53 C51 C54 106.1(13) . . ?
C52 C51 C54 109.6(12) . . ?
C53 C51 C47 112.2(12) . . ?
C52 C51 C47 112.5(12) . . ?
C54 C51 C47 107.5(10) . . ?
C51 C52 H52A 109.5 . . ?
C51 C52 H52B 109.5 . . ?
H52A C52 H52B 109.5 . . ?
C51 C52 H52C 109.5 . . ?
H52A C52 H52C 109.5 . . ?
H52B C52 H52C 109.5 . . ?
C51 C53 H53A 109.5 . . ?
C51 C53 H53B 109.5 . . ?
H53A C53 H53B 109.5 . . ?
C51 C53 H53C 109.5 . . ?
H53A C53 H53C 109.5 . . ?
H53B C53 H53C 109.5 . . ?
C51 C54 H54A 109.5 . . ?
C51 C54 H54B 109.5 . . ?
H54A C54 H54B 109.5 . . ?
C51 C54 H54C 109.5 . . ?
H54A C54 H54C 109.5 . . ?
H54B C54 H54C 109.5 . . ?
C2 C55 C49 116.1(10) . . ?
C2 C55 H55A 108.3 . . ?
C49 C55 H55A 108.3 . . ?
C2 C55 H55B 108.3 . . ?
C49 C55 H55B 108.3 . . ?
H55A C55 H55B 107.4 . . ?
O8 C56 C57 121.3(12) . . ?
O8 C56 C61 121.4(11) . . ?
C57 C56 C61 117.0(11) . . ?
C56 C57 C58 121.9(12) . . ?
C56 C57 C110 119.7(11) . . ?
C58 C57 C110 118.5(11) . . ?
C57 C58 C59 122.2(12) . . ?
C57 C58 H58A 118.9 . . ?
C59 C58 H58A 118.9 . . ?
C60 C59 C58 115.3(12) . . ?
C60 C59 C62 124.0(13) . . ?
C58 C59 C62 120.7(12) . . ?
C61 C60 C59 123.9(12) . . ?
C61 C60 H60A 118.0 . . ?
C59 C60 H60A 118.0 . . ?
C60 C61 C56 119.5(11) . . ?
C60 C61 C66 119.3(11) . . ?
C56 C61 C66 121.2(11) . . ?
C63 C62 C64 105.4(16) . . ?
C63 C62 C59 111.9(13) . . ?
C64 C62 C59 109.8(13) . . ?
C63 C62 C65 105.6(16) . . ?
C64 C62 C65 111.4(16) . . ?
C59 C62 C65 112.5(13) . . ?
C62 C63 H63A 109.5 . . ?
C62 C63 H63B 109.5 . . ?
H63A C63 H63B 109.5 . . ?
C62 C63 H63C 109.5 . . ?
H63A C63 H63C 109.5 . . ?
H63B C63 H63C 109.5 . . ?
C62 C64 H64A 109.5 . . ?
C62 C64 H64B 109.5 . . ?
H64A C64 H64B 109.5 . . ?
C62 C64 H64C 109.5 . . ?
H64A C64 H64C 109.5 . . ?
H64B C64 H64C 109.5 . . ?
C62 C65 H65A 109.5 . . ?
C62 C65 H65B 109.5 . . ?
H65A C65 H65B 109.5 . . ?
C62 C65 H65C 109.5 . . ?
H65A C65 H65C 109.5 . . ?
H65B C65 H65C 109.5 . . ?
C67 C66 C61 112.6(10) . . ?
C67 C66 H66A 109.1 . . ?
C61 C66 H66A 109.1 . . ?
C67 C66 H66B 109.1 . . ?
C61 C66 H66B 109.1 . . ?
H66A C66 H66B 107.8 . . ?
C72 C67 C68 118.7(10) . . ?
C72 C67 C66 121.7(10) . . ?
C68 C67 C66 119.6(11) . . ?
C69 C68 C67 123.0(11) . . ?
C69 C68 H68A 118.5 . . ?
C67 C68 H68A 118.5 . . ?
C68 C69 C70 117.4(11) . . ?
C68 C69 C73 122.9(11) . . ?
C70 C69 C73 119.7(11) . . ?
C69 C70 C71 122.7(11) . . ?
C69 C70 H70A 118.6 . . ?
C71 C70 H70A 118.6 . . ?
C70 C71 C72 118.2(11) . . ?
C70 C71 C77 119.9(10) . . ?
C72 C71 C77 121.9(10) . . ?
O9 C72 C67 121.6(9) . . ?
O9 C72 C71 118.4(10) . . ?
C67 C72 C71 120.0(10) . . ?
C75 C73 C74 116.8(15) . . ?
C75 C73 C69 111.7(13) . . ?
C74 C73 C69 112.4(12) . . ?
C75 C73 C76 100.2(17) . . ?
C74 C73 C76 107.0(16) . . ?
C69 C73 C76 107.7(15) . . ?
C73 C74 H74A 109.5 . . ?
C73 C74 H74B 109.5 . . ?
H74A C74 H74B 109.5 . . ?
C73 C74 H74C 109.5 . . ?
H74A C74 H74C 109.5 . . ?
H74B C74 H74C 109.5 . . ?
C73 C75 H75A 109.5 . . ?
C73 C75 H75B 109.5 . . ?
H75A C75 H75B 109.5 . . ?
C73 C75 H75C 109.5 . . ?
H75A C75 H75C 109.5 . . ?
H75B C75 H75C 109.5 . . ?
C73 C76 H76A 109.5 . . ?
C73 C76 H76B 109.5 . . ?
H76A C76 H76B 109.5 . . ?
C73 C76 H76C 109.5 . . ?
H76A C76 H76C 109.5 . . ?
H76B C76 H76C 109.5 . . ?
C78 C77 C71 115.7(9) . . ?
C78 C77 H77A 108.4 . . ?
C71 C77 H77A 108.4 . . ?
C78 C77 H77B 108.4 . . ?
C71 C77 H77B 108.4 . . ?
H77A C77 H77B 107.4 . . ?
C83 C78 C79 119.7(9) . . ?
C83 C78 C77 117.4(10) . . ?
C79 C78 C77 122.5(9) . . ?
O10 C79 C80 120.1(10) . . ?
O10 C79 C78 121.1(9) . . ?
C80 C79 C78 118.7(9) . . ?
C81 C80 C79 119.5(11) . . ?
C81 C80 C88 120.7(10) . . ?
C79 C80 C88 119.8(9) . . ?
C82 C81 C80 123.8(11) . . ?
C82 C81 H81A 118.1 . . ?
C80 C81 H81A 118.1 . . ?
C81 C82 C83 116.2(10) . . ?
C81 C82 C84 121.1(11) . . ?
C83 C82 C84 122.6(11) . . ?
C78 C83 C82 122.1(10) . . ?
C78 C83 H83A 119.0 . . ?
C82 C83 H83A 119.0 . . ?
C85 C84 C86 116.2(17) . . ?
C85 C84 C82 116.8(13) . . ?
C86 C84 C82 111.6(13) . . ?
C85 C84 C87 99.8(18) . . ?
C86 C84 C87 102(2) . . ?
C82 C84 C87 108.3(16) . . ?
C84 C85 H85A 109.5 . . ?
C84 C85 H85B 109.5 . . ?
H85A C85 H85B 109.5 . . ?
C84 C85 H85C 109.5 . . ?
H85A C85 H85C 109.5 . . ?
H85B C85 H85C 109.5 . . ?
C84 C86 H86A 109.5 . . ?
C84 C86 H86B 109.5 . . ?
H86A C86 H86B 109.5 . . ?
C84 C86 H86C 109.5 . . ?
H86A C86 H86C 109.5 . . ?
H86B C86 H86C 109.5 . . ?
C84 C87 H87A 109.5 . . ?
C84 C87 H87B 109.5 . . ?
H87A C87 H87B 109.5 . . ?
C84 C87 H87C 109.5 . . ?
H87A C87 H87C 109.5 . . ?
H87B C87 H87C 109.5 . . ?
C89 C88 C80 111.6(9) . . ?
C89 C88 H88A 109.3 . . ?
C80 C88 H88A 109.3 . . ?
C89 C88 H88B 109.3 . . ?
C80 C88 H88B 109.3 . . ?
H88A C88 H88B 108.0 . . ?
C90 C89 C94 117.4(9) . . ?
C90 C89 C88 120.7(10) . . ?
C94 C89 C88 121.6(10) . . ?
C89 C90 C91 124.1(11) . . ?
C89 C90 H90A 118.0 . . ?
C91 C90 H90A 118.0 . . ?
C92 C91 C90 115.2(10) . . ?
C92 C91 C95 122.5(10) . . ?
C90 C91 C95 122.2(11) . . ?
C91 C92 C93 123.6(10) . . ?
C91 C92 H92A 118.2 . . ?
C93 C92 H92A 118.2 . . ?
C94 C93 C92 118.8(9) . . ?
C94 C93 C99 122.5(10) . . ?
C92 C93 C99 118.7(9) . . ?
O10A C94 C93 121.4(10) . . ?
O10A C94 C89 117.7(9) . . ?
C93 C94 C89 120.8(10) . . ?
C96A C95 C97A 121(2) . . ?
C96A C95 C98A 78(3) . . ?
C97A C95 C98A 110(3) . . ?
C96A C95 C91 117.4(14) . . ?
C97A C95 C91 114.4(16) . . ?
C98A C95 C91 109(3) . . ?
C96A C95 C96 39.7(19) . . ?
C97A C95 C96 95(3) . . ?
C98A C95 C96 116(3) . . ?
C91 C95 C96 112(2) . . ?
C96A C95 C98 106(2) . . ?
C97A C95 C98 80(2) . . ?
C98A C95 C98 33(3) . . ?
C91 C95 C98 110.8(19) . . ?
C96 C95 C98 135(3) . . ?
C96A C95 C97 103(2) . . ?
C97A C95 C97 33.8(16) . . ?
C98A C95 C97 139(3) . . ?
C91 C95 C97 106.5(16) . . ?
C96 C95 C97 67(3) . . ?
C98 C95 C97 113(2) . . ?
C95 C96 H96A 109.4 . . ?
C95 C96 H96B 109.5 . . ?
H96A C96 H96B 109.5 . . ?
C95 C96 H96C 109.5 . . ?
H96A C96 H96C 109.5 . . ?
H96B C96 H96C 109.5 . . ?
C95 C97 H97D 109.5 . . ?
C95 C97 H97E 109.5 . . ?
H97D C97 H97E 109.5 . . ?
C95 C97 H97F 109.5 . . ?
H97D C97 H97F 109.5 . . ?
H97E C97 H97F 109.5 . . ?
C95 C98 H98A 109.5 . . ?
C95 C98 H98B 109.5 . . ?
H98A C98 H98B 109.5 . . ?
C95 C98 H98C 109.5 . . ?
H98A C98 H98C 109.5 . . ?
H98B C98 H98C 109.5 . . ?
C95 C96A H96D 109.5 . . ?
C95 C96A H96E 109.5 . . ?
H96D C96A H96E 109.5 . . ?
C95 C96A H96F 109.5 . . ?
H96D C96A H96F 109.5 . . ?
H96E C96A H96F 109.5 . . ?
C95 C97A H97A 109.5 . . ?
C95 C97A H97B 109.5 . . ?
H97A C97A H97B 109.5 . . ?
C95 C97A H97C 109.5 . . ?
H97A C97A H97C 109.5 . . ?
H97B C97A H97C 109.5 . . ?
C95 C98A H98D 109.5 . . ?
C95 C98A H98E 109.5 . . ?
H98D C98A H98E 109.5 . . ?
C95 C98A H98F 109.5 . . ?
H98D C98A H98F 109.5 . . ?
H98E C98A H98F 109.5 . . ?
C100 C99 C93 115.1(9) . . ?
C100 C99 H99A 108.5 . . ?
C93 C99 H99A 108.5 . . ?
C100 C99 H99B 108.5 . . ?
C93 C99 H99B 108.5 . . ?
H99A C99 H99B 107.5 . . ?
C101 C100 C105 122.1(11) . . ?
C101 C100 C99 116.6(11) . . ?
C105 C100 C99 121.2(11) . . ?
C100 C101 C102 120.9(11) . . ?
C100 C101 H10A 119.5 . . ?
C102 C101 H10A 119.5 . . ?
C103 C102 C101 117.1(11) . . ?
C103 C102 C106 118.7(12) . . ?
C101 C102 C106 123.8(12) . . ?
C102 C103 C104 122.6(12) . . ?
C102 C103 H10B 118.7 . . ?
C104 C103 H10B 118.7 . . ?
C105 C104 C103 119.2(11) . . ?
C105 C104 C110 122.0(10) . . ?
C103 C104 C110 117.3(11) . . ?
O12 C105 C104 120.2(11) . . ?
O12 C105 C100 122.2(11) . . ?
C104 C105 C100 117.5(10) . . ?
C107 C106 C108 109.3(13) . . ?
C107 C106 C102 112.0(11) . . ?
C108 C106 C102 108.4(11) . . ?
C107 C106 C109 107.9(11) . . ?
C108 C106 C109 108.1(12) . . ?
C102 C106 C109 111.1(12) . . ?
C106 C107 H10C 109.5 . . ?
C106 C107 H10D 109.5 . . ?
H10C C107 H10D 109.5 . . ?
C106 C107 H10E 109.5 . . ?
H10C C107 H10E 109.5 . . ?
H10D C107 H10E 109.5 . . ?
C106 C108 H10I 109.5 . . ?
C106 C108 H10J 109.5 . . ?
H10I C108 H10J 109.5 . . ?
C106 C108 H10K 109.5 . . ?
H10I C108 H10K 109.5 . . ?
H10J C108 H10K 109.5 . . ?
C106 C109 H10F 109.5 . . ?
C106 C109 H10G 109.5 . . ?
H10F C109 H10G 109.5 . . ?
C106 C109 H10H 109.5 . . ?
H10F C109 H10H 109.5 . . ?
H10G C109 H10H 109.5 . . ?
C104 C110 C57 114.1(10) . . ?
C104 C110 H11C 108.7 . . ?
C57 C110 H11C 108.7 . . ?
C104 C110 H11D 108.7 . . ?
C57 C110 H11D 108.7 . . ?
H11C C110 H11D 107.6 . . ?
S1 C111 H11K 109.5 . . ?
S1 C111 H11L 109.5 . . ?
H11K C111 H11L 109.5 . . ?
S1 C111 H11M 109.5 . . ?
H11K C111 H11M 109.5 . . ?
H11L C111 H11M 109.5 . . ?
S2 C112 H11N 109.5 . . ?
S2 C112 H11O 109.5 . . ?
H11N C112 H11O 109.5 . . ?
S2 C112 H11P 109.5 . . ?
H11N C112 H11P 109.5 . . ?
H11O C112 H11P 109.5 . . ?
S3 C113 H11H 109.5 . . ?
S3 C113 H11I 109.5 . . ?
H11H C113 H11I 109.5 . . ?
S3 C113 H11J 109.5 . . ?
H11H C113 H11J 109.5 . . ?
H11I C113 H11J 109.5 . . ?
S4 C114 H11E 109.5 . . ?
S4 C114 H11F 109.5 . . ?
H11E C114 H11F 109.5 . . ?
S4 C114 H11G 109.5 . . ?
H11E C114 H11G 109.5 . . ?
H11F C114 H11G 109.5 . . ?

loop_
_geom_bond_atom_site_label_1
_geom_bond_atom_site_label_2
_geom_bond_distance
_geom_bond_site_symmetry_2
_geom_bond_publ_flag
Bi1 O6 2.127(6) . ?
Bi1 O1 2.239(8) . ?
Bi1 O7 2.270(6) . ?
Bi1 O4 2.481(7) . ?
Bi1 O2 2.491(7) . ?
Bi1 Bi1 3.5735(8) 4_575 ?
Bi1 Bi2 3.6936(7) . ?
O1 C1 1.369(13) . ?
C1 C2 1.387(16) . ?
C1 C6 1.389(16) . ?
S1 O15 1.49(2) . ?
S1 C111 1.80(2) . ?
S1 C111 1.80(2) 4_575 ?
Bi2 O7 2.122(10) . ?
Bi2 O5 2.246(8) 4_575 ?
Bi2 O5 2.246(8) . ?
Bi2 O4 2.327(7) . ?
Bi2 O4 2.327(7) 4_575 ?
Bi2 Bi1 3.6936(7) 4_575 ?
Bi2A O6 2.190(10) . ?
Bi2A O3 2.241(8) . ?
Bi2A O3 2.241(8) 4_575 ?
Bi2A O2 2.363(7) 4_575 ?
Bi2A O2 2.363(7) . ?
C2 C3 1.415(16) . ?
C2 C55 1.473(16) . ?
S2 O16 1.49(3) . ?
S2 C112 1.826(19) 4_575 ?
S2 C112 1.826(19) . ?
O2 C17 1.382(14) . ?
Bi3 O13 2.138(5) . ?
Bi3 O8 2.217(8) . ?
Bi3 O14 2.239(6) . ?
Bi3 O10A 2.429(7) . ?
Bi3 O9 2.515(6) . ?
Bi3 Bi3 3.5704(8) 4_575 ?
Bi3 Bi4 3.6790(7) . ?
O3 C28 1.378(12) . ?
C3 C4 1.406(18) . ?
C3 H3A 0.9400 . ?
S3 O17 1.524(14) . ?
S3 C113 1.788(16) 4_575 ?
S3 C113 1.788(16) . ?
Bi4A O13 2.179(9) . ?
Bi4A O10 2.249(7) 4_575 ?
Bi4A O10 2.249(7) . ?
Bi4A O9 2.360(7) 4_575 ?
Bi4A O9 2.360(7) . ?
Bi4 O14 2.137(10) . ?
Bi4 O12 2.250(7) 4_575 ?
Bi4 O12 2.250(7) . ?
Bi4 O10A 2.335(7) 4_575 ?
Bi4 O10A 2.335(7) . ?
Bi4 Bi3 3.6790(7) 4_575 ?
O4 C39 1.379(12) . ?
C4 C5 1.373(18) . ?
C4 C7 1.528(17) . ?
S4 O18 1.488(12) . ?
S4 C114 1.800(13) 4_575 ?
S4 C114 1.800(13) . ?
O5 C50 1.392(13) . ?
C5 C6 1.431(15) . ?
C5 H5A 0.9400 . ?
C6 C11 1.517(16) . ?
O6 Bi1 2.127(6) 4_575 ?
O7 Bi1 2.270(6) 4_575 ?
C7 C9A 1.34(5) . ?
C7 C10 1.39(4) . ?
C7 C10A 1.52(4) . ?
C7 C9 1.59(4) . ?
C7 C8 1.62(4) . ?
C7 C8A 1.75(4) . ?
O8 C56 1.353(14) . ?
C8 H8A 0.9700 . ?
C8 H8B 0.9700 . ?
C8 H8C 0.9700 . ?
C9 H9A 0.9700 . ?
C9 H9B 0.9700 . ?
C9 H9C 0.9700 . ?
C8A H8AA 0.9700 . ?
C8A H8AB 0.9700 . ?
C8A H8AC 0.9700 . ?
C9A H9AA 0.9700 . ?
C9A H9AB 0.9700 . ?
C9A H9AC 0.9700 . ?
O9 C72 1.367(12) . ?
O10A C94 1.380(12) . ?
O10 C79 1.371(12) . ?
C10 H10L 0.9700 . ?
C10 H10M 0.9700 . ?
C10 H10N 0.9700 . ?
C10A H10O 0.9700 . ?
C10A H10P 0.9700 . ?
C10A H10Q 0.9700 . ?
C11 C12 1.529(16) . ?
C11 H11A 0.9800 . ?
C11 H11B 0.9800 . ?
C12 C17 1.381(16) . ?
C12 C13 1.409(16) . ?
O12 C105 1.346(12) . ?
C13 C14 1.354(18) . ?
C13 H13A 0.9400 . ?
O13 Bi3 2.138(5) 4_575 ?
C14 C15 1.397(17) . ?
C14 C18 1.505(17) . ?
O14 Bi3 2.239(6) 4_575 ?
C15 C16 1.413(17) . ?
C15 H15A 0.9400 . ?
C16 C17 1.417(16) . ?
C16 C22 1.481(17) . ?
C18 C21 1.51(2) . ?
C18 C19 1.537(19) . ?
C18 C20 1.57(2) . ?
C19 H19A 0.9700 . ?
C19 H19B 0.9700 . ?
C19 H19C 0.9700 . ?
C20 H20A 0.9700 . ?
C20 H20B 0.9700 . ?
C20 H20C 0.9700 . ?
C21 H21A 0.9700 . ?
C21 H21B 0.9700 . ?
C21 H21C 0.9700 . ?
C22 C23 1.472(15) . ?
C22 H22A 0.9800 . ?
C22 H22B 0.9800 . ?
C23 C24 1.386(16) . ?
C23 C28 1.423(15) . ?
C24 C25 1.420(17) . ?
C24 H24A 0.9400 . ?
C25 C26 1.345(16) . ?
C25 C29 1.511(18) . ?
C26 C27 1.370(15) . ?
C26 H26A 0.9400 . ?
C27 C28 1.406(16) . ?
C27 C33 1.553(17) . ?
C29 C30 1.47(2) . ?
C29 C32 1.47(2) . ?
C29 C31 1.59(3) . ?
C30 H30A 0.9700 . ?
C30 H30B 0.9700 . ?
C30 H30C 0.9700 . ?
C31 H31A 0.9700 . ?
C31 H31B 0.9700 . ?
C31 H31C 0.9700 . ?
C32 H32A 0.9700 . ?
C32 H32B 0.9700 . ?
C32 H32C 0.9700 . ?
C33 C34 1.491(16) . ?
C33 H33A 0.9800 . ?
C33 H33B 0.9800 . ?
C34 C35 1.377(16) . ?
C34 C39 1.404(15) . ?
C35 C36 1.402(17) . ?
C35 H35A 0.9400 . ?
C36 C37 1.378(17) . ?
C36 C40 1.536(18) . ?
C37 C38 1.376(16) . ?
C37 H37A 0.9400 . ?
C38 C39 1.411(15) . ?
C38 C44 1.505(15) . ?
C40 C42A 1.42(5) . ?
C40 C43A 1.42(3) . ?
C40 C41A 1.47(4) . ?
C40 C43 1.54(4) . ?
C40 C41 1.67(6) . ?
C40 C42 1.70(4) . ?
C41 H41A 0.9700 . ?
C41 H41B 0.9700 . ?
C41 H41C 0.9700 . ?
C42 H42A 0.9700 . ?
C42 H42B 0.9700 . ?
C42 H42C 0.9700 . ?
C43 H43A 0.9700 . ?
C43 H43B 0.9700 . ?
C43 H43C 0.9700 . ?
C41A H41D 0.9700 . ?
C41A H41E 0.9700 . ?
C41A H41F 0.9700 . ?
C42A H42D 0.9700 . ?
C42A H42E 0.9700 . ?
C42A H42F 0.9700 . ?
C43A H43D 0.9700 . ?
C43A H43E 0.9700 . ?
C43A H43F 0.9700 . ?
C44 C45 1.515(15) . ?
C44 H44A 0.9800 . ?
C44 H44B 0.9800 . ?
C45 C46 1.385(15) . ?
C45 C50 1.407(16) . ?
C46 C47 1.391(17) . ?
C46 H46A 0.9400 . ?
C47 C48 1.387(17) . ?
C47 C51 1.549(16) . ?
C48 C49 1.402(15) . ?
C48 H48A 0.9400 . ?
C49 C50 1.406(15) . ?
C49 C55 1.491(16) . ?
C51 C53 1.51(2) . ?
C51 C52 1.52(2) . ?
C51 C54 1.524(18) . ?
C52 H52A 0.9700 . ?
C52 H52B 0.9700 . ?
C52 H52C 0.9700 . ?
C53 H53A 0.9700 . ?
C53 H53B 0.9700 . ?
C53 H53C 0.9700 . ?
C54 H54A 0.9700 . ?
C54 H54B 0.9700 . ?
C54 H54C 0.9700 . ?
C55 H55A 0.9800 . ?
C55 H55B 0.9800 . ?
C56 C57 1.372(17) . ?
C56 C61 1.426(17) . ?
C57 C58 1.386(17) . ?
C57 C110 1.582(17) . ?
C58 C59 1.397(18) . ?
C58 H58A 0.9400 . ?
C59 C60 1.388(18) . ?
C59 C62 1.518(18) . ?
C60 C61 1.377(16) . ?
C60 H60A 0.9400 . ?
C61 C66 1.539(16) . ?
C62 C63 1.51(2) . ?
C62 C64 1.51(2) . ?
C62 C65 1.53(2) . ?
C63 H63A 0.9700 . ?
C63 H63B 0.9700 . ?
C63 H63C 0.9700 . ?
C64 H64A 0.9700 . ?
C64 H64B 0.9700 . ?
C64 H64C 0.9700 . ?
C65 H65A 0.9700 . ?
C65 H65B 0.9700 . ?
C65 H65C 0.9700 . ?
C66 C67 1.532(16) . ?
C66 H66A 0.9800 . ?
C66 H66B 0.9800 . ?
C67 C72 1.371(16) . ?
C67 C68 1.424(15) . ?
C68 C69 1.337(17) . ?
C68 H68A 0.9400 . ?
C69 C70 1.385(17) . ?
C69 C73 1.550(17) . ?
C70 C71 1.399(16) . ?
C70 H70A 0.9400 . ?
C71 C72 1.405(15) . ?
C71 C77 1.501(15) . ?
C73 C75 1.47(2) . ?
C73 C74 1.49(2) . ?
C73 C76 1.63(3) . ?
C74 H74A 0.9700 . ?
C74 H74B 0.9700 . ?
C74 H74C 0.9700 . ?
C75 H75A 0.9700 . ?
C75 H75B 0.9700 . ?
C75 H75C 0.9700 . ?
C76 H76A 0.9700 . ?
C76 H76B 0.9700 . ?
C76 H76C 0.9700 . ?
C77 C78 1.488(13) . ?
C77 H77A 0.9800 . ?
C77 H77B 0.9800 . ?
C78 C83 1.388(15) . ?
C78 C79 1.411(15) . ?
C79 C80 1.390(15) . ?
C80 C81 1.385(15) . ?
C80 C88 1.530(15) . ?
C81 C82 1.375(16) . ?
C81 H81A 0.9400 . ?
C82 C83 1.406(16) . ?
C82 C84 1.514(17) . ?
C83 H83A 0.9400 . ?
C84 C85 1.39(2) . ?
C84 C86 1.47(2) . ?
C84 C87 1.65(3) . ?
C85 H85A 0.9700 . ?
C85 H85B 0.9700 . ?
C85 H85C 0.9700 . ?
C86 H86A 0.9700 . ?
C86 H86B 0.9700 . ?
C86 H86C 0.9700 . ?
C87 H87A 0.9700 . ?
C87 H87B 0.9700 . ?
C87 H87C 0.9700 . ?
C88 C89 1.479(15) . ?
C88 H88A 0.9800 . ?
C88 H88B 0.9800 . ?
C89 C90 1.393(15) . ?
C89 C94 1.414(15) . ?
C90 C91 1.423(15) . ?
C90 H90A 0.9400 . ?
C91 C92 1.384(16) . ?
C91 C95 1.515(17) . ?
C92 C93 1.405(15) . ?
C92 H92A 0.9400 . ?
C93 C94 1.393(13) . ?
C93 C99 1.534(15) . ?
C95 C96A 1.45(3) . ?
C95 C97A 1.45(3) . ?
C95 C98A 1.46(5) . ?
C95 C96 1.53(5) . ?
C95 C98 1.54(4) . ?
C95 C97 1.64(4) . ?
C96 H96A 0.9700 . ?
C96 H96B 0.9700 . ?
C96 H96C 0.9700 . ?
C97 H97D 0.9700 . ?
C97 H97E 0.9700 . ?
C97 H97F 0.9700 . ?
C98 H98A 0.9700 . ?
C98 H98B 0.9700 . ?
C98 H98C 0.9700 . ?
C96A H96D 0.9700 . ?
C96A H96E 0.9700 . ?
C96A H96F 0.9700 . ?
C97A H97A 0.9700 . ?
C97A H97B 0.9700 . ?
C97A H97C 0.9700 . ?
C98A H98D 0.9700 . ?
C98A H98E 0.9700 . ?
C98A H98F 0.9700 . ?
C99 C100 1.529(16) . ?
C99 H99A 0.9800 . ?
C99 H99B 0.9800 . ?
C100 C101 1.382(16) . ?
C100 C105 1.395(17) . ?
C101 C102 1.390(17) . ?
C101 H10A 0.9400 . ?
C102 C103 1.367(17) . ?
C102 C106 1.546(17) . ?
C103 C104 1.423(17) . ?
C103 H10B 0.9400 . ?
C104 C105 1.382(17) . ?
C104 C110 1.489(17) . ?
C106 C107 1.49(2) . ?
C106 C108 1.512(19) . ?
C106 C109 1.553(19) . ?
C107 H10C 0.9700 . ?
C107 H10D 0.9700 . ?
C107 H10E 0.9700 . ?
C108 H10I 0.9700 . ?
C108 H10J 0.9700 . ?
C108 H10K 0.9700 . ?
C109 H10F 0.9700 . ?
C109 H10G 0.9700 . ?
C109 H10H 0.9700 . ?
C110 H11C 0.9800 . ?
C110 H11D 0.9800 . ?
C111 H11K 0.9700 . ?
C111 H11L 0.9700 . ?
C111 H11M 0.9700 . ?
C112 H11N 0.9700 . ?
C112 H11O 0.9700 . ?
C112 H11P 0.9700 . ?
C113 H11H 0.9700 . ?
C113 H11I 0.9700 . ?
C113 H11J 0.9700 . ?
C114 H11E 0.9700 . ?
C114 H11F 0.9700 . ?
C114 H11G 0.9700 . ?

loop_
_geom_torsion_atom_site_label_1
_geom_torsion_atom_site_label_2
_geom_torsion_atom_site_label_3
_geom_torsion_atom_site_label_4
_geom_torsion
_geom_torsion_site_symmetry_1
_geom_torsion_site_symmetry_2
_geom_torsion_site_symmetry_3
_geom_torsion_site_symmetry_4
_geom_torsion_publ_flag
O6 Bi1 O1 C1 -140.2(9) . . . . ?
O7 Bi1 O1 C1 159.3(9) . . . . ?
O4 Bi1 O1 C1 110.1(8) . . . . ?
O2 Bi1 O1 C1 -74.2(9) . . . . ?
Bi1 Bi1 O1 C1 -164.7(9) 4_575 . . . ?
Bi2 Bi1 O1 C1 134.4(9) . . . . ?
Bi1 O1 C1 C2 -99.5(10) . . . . ?
Bi1 O1 C1 C6 85.7(12) . . . . ?
O6 Bi1 Bi2 O7 -58.5(5) . . . . ?
O1 Bi1 Bi2 O7 49.8(5) . . . . ?
O4 Bi1 Bi2 O7 -164.4(5) . . . . ?
O2 Bi1 Bi2 O7 -41.5(6) . . . . ?
Bi1 Bi1 Bi2 O7 -35.1(4) 4_575 . . . ?
O6 Bi1 Bi2 O5 -76.0(4) . . . 4_575 ?
O1 Bi1 Bi2 O5 32.3(3) . . . 4_575 ?
O7 Bi1 Bi2 O5 -17.5(5) . . . 4_575 ?
O4 Bi1 Bi2 O5 178.1(3) . . . 4_575 ?
O2 Bi1 Bi2 O5 -59.0(4) . . . 4_575 ?
Bi1 Bi1 Bi2 O5 -52.5(2) 4_575 . . 4_575 ?
O6 Bi1 Bi2 O5 -154.1(4) . . . . ?
O1 Bi1 Bi2 O5 -45.8(3) . . . . ?
O7 Bi1 Bi2 O5 -95.6(5) . . . . ?
O4 Bi1 Bi2 O5 100.0(3) . . . . ?
O2 Bi1 Bi2 O5 -137.1(5) . . . . ?
Bi1 Bi1 Bi2 O5 -130.7(2) 4_575 . . . ?
O6 Bi1 Bi2 O4 105.9(4) . . . . ?
O1 Bi1 Bi2 O4 -145.8(3) . . . . ?
O7 Bi1 Bi2 O4 164.4(5) . . . . ?
O2 Bi1 Bi2 O4 122.9(5) . . . . ?
Bi1 Bi1 Bi2 O4 129.4(3) 4_575 . . . ?
O6 Bi1 Bi2 O4 7.3(3) . . . 4_575 ?
O1 Bi1 Bi2 O4 115.6(3) . . . 4_575 ?
O7 Bi1 Bi2 O4 65.8(4) . . . 4_575 ?
O4 Bi1 Bi2 O4 -98.6(4) . . . 4_575 ?
O2 Bi1 Bi2 O4 24.3(4) . . . 4_575 ?
Bi1 Bi1 Bi2 O4 30.75(18) 4_575 . . 4_575 ?
O6 Bi1 Bi2 Bi1 -23.4(3) . . . 4_575 ?
O1 Bi1 Bi2 Bi1 84.85(19) . . . 4_575 ?
O7 Bi1 Bi2 Bi1 35.1(4) . . . 4_575 ?
O4 Bi1 Bi2 Bi1 -129.4(3) . . . 4_575 ?
O2 Bi1 Bi2 Bi1 -6.4(4) . . . 4_575 ?
O1 C1 C2 C3 -178.6(9) . . . . ?
C6 C1 C2 C3 -3.8(16) . . . . ?
O1 C1 C2 C55 -1.4(17) . . . . ?
C6 C1 C2 C55 173.4(11) . . . . ?
O6 Bi2A O2 C17 -175.4(9) . . . . ?
O3 Bi2A O2 C17 100.1(8) . . . . ?
O3 Bi2A O2 C17 150.6(8) 4_575 . . . ?
O2 Bi2A O2 C17 -112.6(8) 4_575 . . . ?
O6 Bi2A O2 Bi1 14.2(3) . . . . ?
O3 Bi2A O2 Bi1 -70.3(3) . . . . ?
O3 Bi2A O2 Bi1 -19.8(6) 4_575 . . . ?
O2 Bi2A O2 Bi1 77.0(4) 4_575 . . . ?
O6 Bi1 O2 C17 175.8(10) . . . . ?
O1 Bi1 O2 C17 65.6(9) . . . . ?
O7 Bi1 O2 C17 132.6(9) . . . . ?
O4 Bi1 O2 C17 -121.3(9) . . . . ?
Bi1 Bi1 O2 C17 151.7(9) 4_575 . . . ?
Bi2 Bi1 O2 C17 157.4(7) . . . . ?
O6 Bi1 O2 Bi2A -14.8(3) . . . . ?
O1 Bi1 O2 Bi2A -124.9(3) . . . . ?
O7 Bi1 O2 Bi2A -58.0(4) . . . . ?
O4 Bi1 O2 Bi2A 48.1(5) . . . . ?
Bi1 Bi1 O2 Bi2A -38.9(2) 4_575 . . . ?
Bi2 Bi1 O2 Bi2A -33.2(6) . . . . ?
O6 Bi2A O3 C28 -70.2(8) . . . . ?
O3 Bi2A O3 C28 -155.1(7) 4_575 . . . ?
O2 Bi2A O3 C28 -102.0(8) 4_575 . . . ?
O2 Bi2A O3 C28 -0.9(8) . . . . ?
C1 C2 C3 C4 -0.1(18) . . . . ?
C55 C2 C3 C4 -177.4(12) . . . . ?
O13 Bi3 Bi4 O14 57.7(5) . . . . ?
O8 Bi3 Bi4 O14 -50.4(5) . . . . ?
O10A Bi3 Bi4 O14 160.6(5) . . . . ?
O9 Bi3 Bi4 O14 43.5(6) . . . . ?
Bi3 Bi3 Bi4 O14 33.5(4) 4_575 . . . ?
O13 Bi3 Bi4 O12 74.2(3) . . . 4_575 ?
O8 Bi3 Bi4 O12 -33.9(3) . . . 4_575 ?
O14 Bi3 Bi4 O12 16.5(5) . . . 4_575 ?
O10A Bi3 Bi4 O12 177.1(4) . . . 4_575 ?
O9 Bi3 Bi4 O12 60.0(4) . . . 4_575 ?
Bi3 Bi3 Bi4 O12 50.0(2) 4_575 . . 4_575 ?
O13 Bi3 Bi4 O12 156.3(3) . . . . ?
O8 Bi3 Bi4 O12 48.2(3) . . . . ?
O14 Bi3 Bi4 O12 98.6(5) . . . . ?
O10A Bi3 Bi4 O12 -100.8(4) . . . . ?
O9 Bi3 Bi4 O12 142.1(4) . . . . ?
Bi3 Bi3 Bi4 O12 132.1(2) 4_575 . . . ?
O13 Bi3 Bi4 O10A -7.0(3) . . . 4_575 ?
O8 Bi3 Bi4 O10A -115.1(3) . . . 4_575 ?
O14 Bi3 Bi4 O10A -64.7(5) . . . 4_575 ?
O10A Bi3 Bi4 O10A 95.9(4) . . . 4_575 ?
O9 Bi3 Bi4 O10A -21.2(4) . . . 4_575 ?
Bi3 Bi3 Bi4 O10A -31.20(18) 4_575 . . 4_575 ?
O13 Bi3 Bi4 O10A -102.9(4) . . . . ?
O8 Bi3 Bi4 O10A 149.0(4) . . . . ?
O14 Bi3 Bi4 O10A -160.6(5) . . . . ?
O9 Bi3 Bi4 O10A -117.1(5) . . . . ?
Bi3 Bi3 Bi4 O10A -127.1(3) 4_575 . . . ?
O13 Bi3 Bi4 Bi3 24.2(3) . . . 4_575 ?
O8 Bi3 Bi4 Bi3 -83.9(2) . . . 4_575 ?
O14 Bi3 Bi4 Bi3 -33.5(4) . . . 4_575 ?
O10A Bi3 Bi4 Bi3 127.1(3) . . . 4_575 ?
O9 Bi3 Bi4 Bi3 10.0(3) . . . 4_575 ?
O7 Bi2 O4 C39 -172.1(7) . . . . ?
O5 Bi2 O4 C39 174.9(7) 4_575 . . . ?
O5 Bi2 O4 C39 106.5(7) . . . . ?
O4 Bi2 O4 C39 -99.3(7) 4_575 . . . ?
Bi1 Bi2 O4 C39 178.9(8) . . . . ?
Bi1 Bi2 O4 C39 -140.2(7) 4_575 . . . ?
O7 Bi2 O4 Bi1 9.0(3) . . . . ?
O5 Bi2 O4 Bi1 -4.0(7) 4_575 . . . ?
O5 Bi2 O4 Bi1 -72.4(3) . . . . ?
O4 Bi2 O4 Bi1 81.8(3) 4_575 . . . ?
Bi1 Bi2 O4 Bi1 40.9(2) 4_575 . . . ?
O6 Bi1 O4 C39 107.0(10) . . . . ?
O1 Bi1 O4 C39 -137.0(9) . . . . ?
O7 Bi1 O4 C39 172.8(10) . . . . ?
O2 Bi1 O4 C39 51.2(11) . . . . ?
Bi1 Bi1 O4 C39 138.9(9) 4_575 . . . ?
Bi2 Bi1 O4 C39 -178.5(11) . . . . ?
O6 Bi1 O4 Bi2 -74.5(3) . . . . ?
O1 Bi1 O4 Bi2 41.5(4) . . . . ?
O7 Bi1 O4 Bi2 -8.6(3) . . . . ?
O2 Bi1 O4 Bi2 -130.3(4) . . . . ?
Bi1 Bi1 O4 Bi2 -42.6(2) 4_575 . . . ?
C2 C3 C4 C5 4(2) . . . . ?
C2 C3 C4 C7 -177.2(13) . . . . ?
O7 Bi2 O5 C50 -98.8(8) . . . . ?
O5 Bi2 O5 C50 -179.7(7) 4_575 . . . ?
O4 Bi2 O5 C50 -23.6(8) . . . . ?
O4 Bi2 O5 C50 -111.5(9) 4_575 . . . ?
Bi1 Bi2 O5 C50 -64.4(8) . . . . ?
Bi1 Bi2 O5 C50 -108.6(8) 4_575 . . . ?
C3 C4 C5 C6 -4.4(19) . . . . ?
C7 C4 C5 C6 176.9(13) . . . . ?
O1 C1 C6 C5 178.1(10) . . . . ?
C2 C1 C6 C5 3.5(17) . . . . ?
O1 C1 C6 C11 -0.4(16) . . . . ?
C2 C1 C6 C11 -175.0(11) . . . . ?
C4 C5 C6 C1 0.8(18) . . . . ?
C4 C5 C6 C11 179.4(12) . . . . ?
O1 Bi1 O6 Bi1 -49.8(5) . . . 4_575 ?
O7 Bi1 O6 Bi1 11.6(4) . . . 4_575 ?
O4 Bi1 O6 Bi1 76.7(5) . . . 4_575 ?
O2 Bi1 O6 Bi1 -131.4(6) . . . 4_575 ?
Bi2 Bi1 O6 Bi1 39.9(4) . . . 4_575 ?
O1 Bi1 O6 Bi2A 99.7(5) . . . . ?
O7 Bi1 O6 Bi2A 161.1(7) . . . . ?
O4 Bi1 O6 Bi2A -133.8(5) . . . . ?
O2 Bi1 O6 Bi2A 18.1(4) . . . . ?
Bi1 Bi1 O6 Bi2A 149.5(9) 4_575 . . . ?
Bi2 Bi1 O6 Bi2A -170.6(5) . . . . ?
O3 Bi2A O6 Bi1 -143.2(5) . . . 4_575 ?
O3 Bi2A O6 Bi1 -68.7(5) 4_575 . . 4_575 ?
O2 Bi2A O6 Bi1 18.9(5) 4_575 . . 4_575 ?
O2 Bi2A O6 Bi1 129.1(6) . . . 4_575 ?
O3 Bi2A O6 Bi1 68.7(5) . . . . ?
O3 Bi2A O6 Bi1 143.2(5) 4_575 . . . ?
O2 Bi2A O6 Bi1 -129.1(6) 4_575 . . . ?
O2 Bi2A O6 Bi1 -18.9(5) . . . . ?
O5 Bi2 O7 Bi1 163.7(4) 4_575 . . . ?
O5 Bi2 O7 Bi1 76.7(4) . . . . ?
O4 Bi2 O7 Bi1 -10.6(3) . . . . ?
O4 Bi2 O7 Bi1 -109.0(4) 4_575 . . . ?
Bi1 Bi2 O7 Bi1 -119.6(7) 4_575 . . . ?
O5 Bi2 O7 Bi1 -76.7(4) 4_575 . . 4_575 ?
O5 Bi2 O7 Bi1 -163.7(4) . . . 4_575 ?
O4 Bi2 O7 Bi1 109.0(4) . . . 4_575 ?
O4 Bi2 O7 Bi1 10.6(3) 4_575 . . 4_575 ?
Bi1 Bi2 O7 Bi1 119.6(7) . . . 4_575 ?
O6 Bi1 O7 Bi2 115.2(5) . . . . ?
O1 Bi1 O7 Bi2 -126.3(4) . . . . ?
O4 Bi1 O7 Bi2 10.3(3) . . . . ?
O2 Bi1 O7 Bi2 157.5(3) . . . . ?
Bi1 Bi1 O7 Bi2 125.4(6) 4_575 . . . ?
O6 Bi1 O7 Bi1 -10.2(4) . . . 4_575 ?
O1 Bi1 O7 Bi1 108.3(4) . . . 4_575 ?
O4 Bi1 O7 Bi1 -115.2(4) . . . 4_575 ?
O2 Bi1 O7 Bi1 32.1(5) . . . 4_575 ?
Bi2 Bi1 O7 Bi1 -125.4(6) . . . 4_575 ?
C5 C4 C7 C9A 37(4) . . . . ?
C3 C4 C7 C9A -141(3) . . . . ?
C5 C4 C7 C10 173(3) . . . . ?
C3 C4 C7 C10 -6(4) . . . . ?
C5 C4 C7 C10A -150(2) . . . . ?
C3 C4 C7 C10A 31(3) . . . . ?
C5 C4 C7 C9 91(2) . . . . ?
C3 C4 C7 C9 -88(2) . . . . ?
C5 C4 C7 C8 -8(3) . . . . ?
C3 C4 C7 C8 174(2) . . . . ?
C5 C4 C7 C8A -63(2) . . . . ?
C3 C4 C7 C8A 118.9(19) . . . . ?
O13 Bi3 O8 C56 138.8(9) . . . . ?
O14 Bi3 O8 C56 -160.7(10) . . . . ?
O10A Bi3 O8 C56 -112.5(9) . . . . ?
O9 Bi3 O8 C56 72.4(10) . . . . ?
Bi3 Bi3 O8 C56 163.9(10) 4_575 . . . ?
Bi4 Bi3 O8 C56 -135.4(9) . . . . ?
O13 Bi4A O9 C72 172.5(8) . . . . ?
O10 Bi4A O9 C72 -149.7(7) 4_575 . . . ?
O10 Bi4A O9 C72 -102.6(8) . . . . ?
O9 Bi4A O9 C72 109.8(7) 4_575 . . . ?
O13 Bi4A O9 Bi3 -12.3(3) . . . . ?
O10 Bi4A O9 Bi3 25.5(6) 4_575 . . . ?
O10 Bi4A O9 Bi3 72.6(3) . . . . ?
O9 Bi4A O9 Bi3 -75.0(3) 4_575 . . . ?
O13 Bi3 O9 C72 -172.9(10) . . . . ?
O8 Bi3 O9 C72 -63.0(9) . . . . ?
O14 Bi3 O9 C72 -131.3(9) . . . . ?
O10A Bi3 O9 C72 124.0(9) . . . . ?
Bi3 Bi3 O9 C72 -148.9(9) 4_575 . . . ?
Bi4 Bi3 O9 C72 -157.6(7) . . . . ?
O13 Bi3 O9 Bi4A 12.7(3) . . . . ?
O8 Bi3 O9 Bi4A 122.6(3) . . . . ?
O14 Bi3 O9 Bi4A 54.3(4) . . . . ?
O10A Bi3 O9 Bi4A -50.3(5) . . . . ?
Bi3 Bi3 O9 Bi4A 36.8(2) 4_575 . . . ?
Bi4 Bi3 O9 Bi4A 28.0(5) . . . . ?
O14 Bi4 O10A C94 173.6(8) . . . . ?
O12 Bi4 O10A C94 178.9(7) 4_575 . . . ?
O12 Bi4 O10A C94 -104.7(7) . . . . ?
O10A Bi4 O10A C94 101.9(7) 4_575 . . . ?
Bi3 Bi4 O10A C94 -175.3(9) . . . . ?
Bi3 Bi4 O10A C94 142.0(7) 4_575 . . . ?
O14 Bi4 O10A Bi3 -11.1(3) . . . . ?
O12 Bi4 O10A Bi3 -5.8(7) 4_575 . . . ?
O12 Bi4 O10A Bi3 70.6(3) . . . . ?
O10A Bi4 O10A Bi3 -82.9(3) 4_575 . . . ?
Bi3 Bi4 O10A Bi3 -42.7(2) 4_575 . . . ?
O13 Bi3 O10A C94 -109.6(10) . . . . ?
O8 Bi3 O10A C94 134.8(10) . . . . ?
O14 Bi3 O10A C94 -175.7(11) . . . . ?
O9 Bi3 O10A C94 -53.8(12) . . . . ?
Bi3 Bi3 O10A C94 -142.3(10) 4_575 . . . ?
Bi4 Bi3 O10A C94 173.4(12) . . . . ?
O13 Bi3 O10A Bi4 76.9(3) . . . . ?
O8 Bi3 O10A Bi4 -38.7(4) . . . . ?
O14 Bi3 O10A Bi4 10.8(3) . . . . ?
O9 Bi3 O10A Bi4 132.7(3) . . . . ?
Bi3 Bi3 O10A Bi4 44.3(2) 4_575 . . . ?
O13 Bi4A O10 C79 71.4(7) . . . . ?
O10 Bi4A O10 C79 156.3(6) 4_575 . . . ?
O9 Bi4A O10 C79 106.8(8) 4_575 . . . ?
O9 Bi4A O10 C79 0.7(7) . . . . ?
C1 C6 C11 C12 -106.4(13) . . . . ?
C5 C6 C11 C12 75.1(13) . . . . ?
C6 C11 C12 C17 97.9(13) . . . . ?
C6 C11 C12 C13 -78.7(14) . . . . ?
O14 Bi4 O12 C105 95.1(10) . . . . ?
O12 Bi4 O12 C105 175.2(8) 4_575 . . . ?
O10A Bi4 O12 C105 100.3(11) 4_575 . . . ?
O10A Bi4 O12 C105 21.5(10) . . . . ?
Bi3 Bi4 O12 C105 61.4(9) . . . . ?
Bi3 Bi4 O12 C105 104.3(10) 4_575 . . . ?
C17 C12 C13 C14 1.5(19) . . . . ?
C11 C12 C13 C14 178.1(12) . . . . ?
O8 Bi3 O13 Bi3 50.4(5) . . . 4_575 ?
O14 Bi3 O13 Bi3 -12.1(4) . . . 4_575 ?
O10A Bi3 O13 Bi3 -78.1(4) . . . 4_575 ?
O9 Bi3 O13 Bi3 132.3(5) . . . 4_575 ?
Bi4 Bi3 O13 Bi3 -40.6(4) . . . 4_575 ?
O8 Bi3 O13 Bi4A -97.5(5) . . . . ?
O14 Bi3 O13 Bi4A -160.0(6) . . . . ?
O10A Bi3 O13 Bi4A 133.9(5) . . . . ?
O9 Bi3 O13 Bi4A -15.6(4) . . . . ?
Bi3 Bi3 O13 Bi4A -147.9(8) 4_575 . . . ?
Bi4 Bi3 O13 Bi4A 171.5(4) . . . . ?
O10 Bi4A O13 Bi3 69.9(4) 4_575 . . 4_575 ?
O10 Bi4A O13 Bi3 144.1(5) . . . 4_575 ?
O9 Bi4A O13 Bi3 -16.4(4) 4_575 . . 4_575 ?
O9 Bi4A O13 Bi3 -129.6(5) . . . 4_575 ?
O10 Bi4A O13 Bi3 -144.1(5) 4_575 . . . ?
O10 Bi4A O13 Bi3 -69.9(4) . . . . ?
O9 Bi4A O13 Bi3 129.6(5) 4_575 . . . ?
O9 Bi4A O13 Bi3 16.4(4) . . . . ?
C12 C13 C14 C15 1.6(19) . . . . ?
C12 C13 C14 C18 -174.8(12) . . . . ?
O12 Bi4 O14 Bi3 -164.5(4) 4_575 . . . ?
O12 Bi4 O14 Bi3 -73.1(4) . . . . ?
O10A Bi4 O14 Bi3 109.3(5) 4_575 . . . ?
O10A Bi4 O14 Bi3 13.0(4) . . . . ?
Bi3 Bi4 O14 Bi3 122.3(7) 4_575 . . . ?
O12 Bi4 O14 Bi3 73.1(4) 4_575 . . 4_575 ?
O12 Bi4 O14 Bi3 164.5(4) . . . 4_575 ?
O10A Bi4 O14 Bi3 -13.0(4) 4_575 . . 4_575 ?
O10A Bi4 O14 Bi3 -109.3(5) . . . 4_575 ?
Bi3 Bi4 O14 Bi3 -122.3(7) . . . 4_575 ?
O13 Bi3 O14 Bi4 -115.9(5) . . . . ?
O8 Bi3 O14 Bi4 126.2(5) . . . . ?
O10A Bi3 O14 Bi4 -12.8(3) . . . . ?
O9 Bi3 O14 Bi4 -156.9(3) . . . . ?
Bi3 Bi3 O14 Bi4 -126.9(6) 4_575 . . . ?
O13 Bi3 O14 Bi3 11.0(4) . . . 4_575 ?
O8 Bi3 O14 Bi3 -106.9(4) . . . 4_575 ?
O10A Bi3 O14 Bi3 114.1(4) . . . 4_575 ?
O9 Bi3 O14 Bi3 -30.0(5) . . . 4_575 ?
Bi4 Bi3 O14 Bi3 126.9(6) . . . 4_575 ?
C13 C14 C15 C16 -2.4(19) . . . . ?
C18 C14 C15 C16 174.3(12) . . . . ?
C14 C15 C16 C17 0.1(18) . . . . ?
C14 C15 C16 C22 -175.3(12) . . . . ?
C13 C12 C17 O2 177.4(10) . . . . ?
C11 C12 C17 O2 0.9(17) . . . . ?
C13 C12 C17 C16 -3.9(18) . . . . ?
C11 C12 C17 C16 179.6(11) . . . . ?
Bi2A O2 C17 C12 122.8(10) . . . . ?
Bi1 O2 C17 C12 -70.2(14) . . . . ?
Bi2A O2 C17 C16 -56.0(13) . . . . ?
Bi1 O2 C17 C16 111.1(11) . . . . ?
C15 C16 C17 C12 3.1(17) . . . . ?
C22 C16 C17 C12 178.5(11) . . . . ?
C15 C16 C17 O2 -178.2(10) . . . . ?
C22 C16 C17 O2 -2.8(17) . . . . ?
C13 C14 C18 C21 113.8(18) . . . . ?
C15 C14 C18 C21 -62.5(19) . . . . ?
C13 C14 C18 C19 -124.1(16) . . . . ?
C15 C14 C18 C19 59.6(18) . . . . ?
C13 C14 C18 C20 -3(2) . . . . ?
C15 C14 C18 C20 -179.6(13) . . . . ?
C15 C16 C22 C23 117.7(12) . . . . ?
C17 C16 C22 C23 -57.4(15) . . . . ?
C16 C22 C23 C24 -59.9(13) . . . . ?
C16 C22 C23 C28 114.3(11) . . . . ?
C28 C23 C24 C25 0.8(18) . . . . ?
C22 C23 C24 C25 175.2(12) . . . . ?
C23 C24 C25 C26 -0.4(19) . . . . ?
C23 C24 C25 C29 -176.0(14) . . . . ?
C24 C25 C26 C27 0.0(19) . . . . ?
C29 C25 C26 C27 175.2(15) . . . . ?
C25 C26 C27 C28 -0.1(18) . . . . ?
C25 C26 C27 C33 175.4(11) . . . . ?
Bi2A O3 C28 C27 117.4(9) . . . . ?
Bi2A O3 C28 C23 -60.9(12) . . . . ?
C26 C27 C28 O3 -177.8(10) . . . . ?
C33 C27 C28 O3 6.7(15) . . . . ?
C26 C27 C28 C23 0.5(15) . . . . ?
C33 C27 C28 C23 -175.0(9) . . . . ?
C24 C23 C28 O3 177.4(10) . . . . ?
C22 C23 C28 O3 3.2(16) . . . . ?
C24 C23 C28 C27 -0.9(15) . . . . ?
C22 C23 C28 C27 -175.1(10) . . . . ?
C26 C25 C29 C30 -1(3) . . . . ?
C24 C25 C29 C30 174.7(15) . . . . ?
C26 C25 C29 C32 132.4(19) . . . . ?
C24 C25 C29 C32 -52(2) . . . . ?
C26 C25 C29 C31 -114.2(18) . . . . ?
C24 C25 C29 C31 61.0(19) . . . . ?
C26 C27 C33 C34 18.5(14) . . . . ?
C28 C27 C33 C34 -166.0(10) . . . . ?
C27 C33 C34 C35 -96.3(13) . . . . ?
C27 C33 C34 C39 73.5(13) . . . . ?
C39 C34 C35 C36 -0.7(19) . . . . ?
C33 C34 C35 C36 169.5(13) . . . . ?
C34 C35 C36 C37 3(2) . . . . ?
C34 C35 C36 C40 -176.6(15) . . . . ?
C35 C36 C37 C38 -4(2) . . . . ?
C40 C36 C37 C38 175.6(15) . . . . ?
C36 C37 C38 C39 2.5(18) . . . . ?
C36 C37 C38 C44 -173.9(12) . . . . ?
Bi2 O4 C39 C34 128.0(9) . . . . ?
Bi1 O4 C39 C34 -53.7(14) . . . . ?
Bi2 O4 C39 C38 -53.7(11) . . . . ?
Bi1 O4 C39 C38 124.6(10) . . . . ?
C35 C34 C39 O4 176.9(10) . . . . ?
C33 C34 C39 O4 6.8(16) . . . . ?
C35 C34 C39 C38 -1.4(17) . . . . ?
C33 C34 C39 C38 -171.4(11) . . . . ?
C37 C38 C39 O4 -177.7(10) . . . . ?
C44 C38 C39 O4 -1.5(16) . . . . ?
C37 C38 C39 C34 0.6(16) . . . . ?
C44 C38 C39 C34 176.8(10) . . . . ?
C37 C36 C40 C42A 150(3) . . . . ?
C35 C36 C40 C42A -30(4) . . . . ?
C37 C36 C40 C43A -7(3) . . . . ?
C35 C36 C40 C43A 173(2) . . . . ?
C37 C36 C40 C41A -134(2) . . . . ?
C35 C36 C40 C41A 46(3) . . . . ?
C37 C36 C40 C43 28(3) . . . . ?
C35 C36 C40 C43 -152(2) . . . . ?
C37 C36 C40 C41 -86(3) . . . . ?
C35 C36 C40 C41 94(3) . . . . ?
C37 C36 C40 C42 114(2) . . . . ?
C35 C36 C40 C42 -66(2) . . . . ?
C37 C38 C44 C45 116.5(12) . . . . ?
C39 C38 C44 C45 -59.7(15) . . . . ?
C38 C44 C45 C46 -75.6(13) . . . . ?
C38 C44 C45 C50 102.1(12) . . . . ?
C50 C45 C46 C47 5.5(16) . . . . ?
C44 C45 C46 C47 -176.7(10) . . . . ?
C45 C46 C47 C48 -7.0(17) . . . . ?
C45 C46 C47 C51 169.6(11) . . . . ?
C46 C47 C48 C49 2.9(17) . . . . ?
C51 C47 C48 C49 -173.8(11) . . . . ?
C47 C48 C49 C50 2.5(17) . . . . ?
C47 C48 C49 C55 176.4(10) . . . . ?
Bi2 O5 C50 C49 141.7(8) . . . . ?
Bi2 O5 C50 C45 -43.2(13) . . . . ?
C48 C49 C50 O5 171.2(9) . . . . ?
C55 C49 C50 O5 -2.5(15) . . . . ?
C48 C49 C50 C45 -4.1(15) . . . . ?
C55 C49 C50 C45 -177.8(10) . . . . ?
C46 C45 C50 O5 -174.8(9) . . . . ?
C44 C45 C50 O5 7.6(16) . . . . ?
C46 C45 C50 C49 0.3(15) . . . . ?
C44 C45 C50 C49 -177.4(10) . . . . ?
C48 C47 C51 C53 -171.6(12) . . . . ?
C46 C47 C51 C53 12.0(18) . . . . ?
C48 C47 C51 C52 -48.6(16) . . . . ?
C46 C47 C51 C52 135.0(13) . . . . ?
C48 C47 C51 C54 72.1(16) . . . . ?
C46 C47 C51 C54 -104.3(14) . . . . ?
C1 C2 C55 C49 88.3(14) . . . . ?
C3 C2 C55 C49 -94.6(13) . . . . ?
C48 C49 C55 C2 62.0(14) . . . . ?
C50 C49 C55 C2 -124.3(11) . . . . ?
Bi3 O8 C56 C57 100.8(12) . . . . ?
Bi3 O8 C56 C61 -85.5(13) . . . . ?
O8 C56 C57 C58 178.9(11) . . . . ?
C61 C56 C57 C58 4.9(18) . . . . ?
O8 C56 C57 C110 -2.2(18) . . . . ?
C61 C56 C57 C110 -176.2(10) . . . . ?
C56 C57 C58 C59 -2(2) . . . . ?
C110 C57 C58 C59 178.9(12) . . . . ?
C57 C58 C59 C60 0.0(19) . . . . ?
C57 C58 C59 C62 -177.5(12) . . . . ?
C58 C59 C60 C61 -0.9(19) . . . . ?
C62 C59 C60 C61 176.5(12) . . . . ?
C59 C60 C61 C56 3.8(19) . . . . ?
C59 C60 C61 C66 -176.1(12) . . . . ?
O8 C56 C61 C60 -179.6(11) . . . . ?
C57 C56 C61 C60 -5.6(17) . . . . ?
O8 C56 C61 C66 0.3(17) . . . . ?
C57 C56 C61 C66 174.3(11) . . . . ?
C60 C59 C62 C63 136.9(16) . . . . ?
C58 C59 C62 C63 -46(2) . . . . ?
C60 C59 C62 C64 -106.4(17) . . . . ?
C58 C59 C62 C64 70.8(18) . . . . ?
C60 C59 C62 C65 18(2) . . . . ?
C58 C59 C62 C65 -164.5(17) . . . . ?
C60 C61 C66 C67 -73.0(14) . . . . ?
C56 C61 C66 C67 107.1(12) . . . . ?
C61 C66 C67 C72 -98.4(13) . . . . ?
C61 C66 C67 C68 81.4(14) . . . . ?
C72 C67 C68 C69 2(2) . . . . ?
C66 C67 C68 C69 -177.7(13) . . . . ?
C67 C68 C69 C70 -3(2) . . . . ?
C67 C68 C69 C73 174.6(14) . . . . ?
C68 C69 C70 C71 3(2) . . . . ?
C73 C69 C70 C71 -175.1(13) . . . . ?
C69 C70 C71 C72 -1.1(18) . . . . ?
C69 C70 C71 C77 178.7(12) . . . . ?
Bi4A O9 C72 C67 -118.7(9) . . . . ?
Bi3 O9 C72 C67 68.0(13) . . . . ?
Bi4A O9 C72 C71 62.0(11) . . . . ?
Bi3 O9 C72 C71 -111.2(10) . . . . ?
C68 C67 C72 O9 -179.5(10) . . . . ?
C66 C67 C72 O9 0.3(16) . . . . ?
C68 C67 C72 C71 -0.2(17) . . . . ?
C66 C67 C72 C71 179.6(10) . . . . ?
C70 C71 C72 O9 179.1(9) . . . . ?
C77 C71 C72 O9 -0.7(15) . . . . ?
C70 C71 C72 C67 -0.2(16) . . . . ?
C77 C71 C72 C67 180.0(10) . . . . ?
C68 C69 C73 C75 129.9(18) . . . . ?
C70 C69 C73 C75 -52(2) . . . . ?
C68 C69 C73 C74 -4(2) . . . . ?
C70 C69 C73 C74 174.2(14) . . . . ?
C68 C69 C73 C76 -121.1(18) . . . . ?
C70 C69 C73 C76 56.7(19) . . . . ?
C70 C71 C77 C78 -121.1(11) . . . . ?
C72 C71 C77 C78 58.7(14) . . . . ?
C71 C77 C78 C83 65.9(13) . . . . ?
C71 C77 C78 C79 -107.2(12) . . . . ?
Bi4A O10 C79 C80 -119.3(9) . . . . ?
Bi4A O10 C79 C78 63.1(12) . . . . ?
C83 C78 C79 O10 178.1(10) . . . . ?
C77 C78 C79 O10 -9.0(16) . . . . ?
C83 C78 C79 C80 0.4(16) . . . . ?
C77 C78 C79 C80 173.4(10) . . . . ?
O10 C79 C80 C81 -177.0(10) . . . . ?
C78 C79 C80 C81 0.6(16) . . . . ?
O10 C79 C80 C88 0.6(15) . . . . ?
C78 C79 C80 C88 178.3(10) . . . . ?
C79 C80 C81 C82 -0.8(19) . . . . ?
C88 C80 C81 C82 -178.4(11) . . . . ?
C80 C81 C82 C83 0(2) . . . . ?
C80 C81 C82 C84 175.5(14) . . . . ?
C79 C78 C83 C82 -1.4(18) . . . . ?
C77 C78 C83 C82 -174.7(11) . . . . ?
C81 C82 C83 C78 1.2(19) . . . . ?
C84 C82 C83 C78 -174.4(14) . . . . ?
C81 C82 C84 C85 -177.1(18) . . . . ?
C83 C82 C84 C85 -2(3) . . . . ?
C81 C82 C84 C86 46(3) . . . . ?
C83 C82 C84 C86 -139(2) . . . . ?
C81 C82 C84 C87 -66(2) . . . . ?
C83 C82 C84 C87 109.7(19) . . . . ?
C81 C80 C88 C89 -19.6(15) . . . . ?
C79 C80 C88 C89 162.8(10) . . . . ?
C80 C88 C89 C90 92.2(12) . . . . ?
C80 C88 C89 C94 -81.3(13) . . . . ?
C94 C89 C90 C91 2.9(17) . . . . ?
C88 C89 C90 C91 -170.8(11) . . . . ?
C89 C90 C91 C92 -1.2(17) . . . . ?
C89 C90 C91 C95 176.9(11) . . . . ?
C90 C91 C92 C93 0.1(17) . . . . ?
C95 C91 C92 C93 -178.0(11) . . . . ?
C91 C92 C93 C94 -0.9(16) . . . . ?
C91 C92 C93 C99 177.2(10) . . . . ?
Bi4 O10A C94 C93 54.3(12) . . . . ?
Bi3 O10A C94 C93 -118.4(11) . . . . ?
Bi4 O10A C94 C89 -130.1(9) . . . . ?
Bi3 O10A C94 C89 57.2(15) . . . . ?
C92 C93 C94 O10A 178.1(9) . . . . ?
C99 C93 C94 O10A 0.1(16) . . . . ?
C92 C93 C94 C89 2.7(16) . . . . ?
C99 C93 C94 C89 -175.3(10) . . . . ?
C90 C89 C94 O10A -179.2(9) . . . . ?
C88 C89 C94 O10A -5.6(16) . . . . ?
C90 C89 C94 C93 -3.7(16) . . . . ?
C88 C89 C94 C93 170.0(10) . . . . ?
C92 C91 C95 C96A 177.4(16) . . . . ?
C90 C91 C95 C96A -1(2) . . . . ?
C92 C91 C95 C97A -33(2) . . . . ?
C90 C91 C95 C97A 149(2) . . . . ?
C92 C91 C95 C98A 91(3) . . . . ?
C90 C91 C95 C98A -87(3) . . . . ?
C92 C91 C95 C96 -139(2) . . . . ?
C90 C91 C95 C96 43(3) . . . . ?
C92 C91 C95 C98 56(2) . . . . ?
C90 C91 C95 C98 -122(2) . . . . ?
C92 C91 C95 C97 -68(2) . . . . ?
C90 C91 C95 C97 114(2) . . . . ?
C94 C93 C99 C100 62.1(14) . . . . ?
C92 C93 C99 C100 -115.9(11) . . . . ?
C93 C99 C100 C101 74.4(13) . . . . ?
C93 C99 C100 C105 -105.6(12) . . . . ?
C105 C100 C101 C102 -3.7(18) . . . . ?
C99 C100 C101 C102 176.3(10) . . . . ?
C100 C101 C102 C103 3.7(17) . . . . ?
C100 C101 C102 C106 -169.3(11) . . . . ?
C101 C102 C103 C104 1.7(18) . . . . ?
C106 C102 C103 C104 175.0(11) . . . . ?
C102 C103 C104 C105 -7.2(18) . . . . ?
C102 C103 C104 C110 -173.6(11) . . . . ?
Bi4 O12 C105 C104 -138.7(9) . . . . ?
Bi4 O12 C105 C100 44.8(15) . . . . ?
C103 C104 C105 O12 -169.7(10) . . . . ?
C110 C104 C105 O12 -4.0(16) . . . . ?
C103 C104 C105 C100 7.0(16) . . . . ?
C110 C104 C105 C100 172.7(10) . . . . ?
C101 C100 C105 O12 174.8(10) . . . . ?
C99 C100 C105 O12 -5.2(17) . . . . ?
C101 C100 C105 C104 -1.8(17) . . . . ?
C99 C100 C105 C104 178.2(10) . . . . ?
C103 C102 C106 C107 172.6(12) . . . . ?
C101 C102 C106 C107 -14.5(18) . . . . ?
C103 C102 C106 C108 -66.7(16) . . . . ?
C101 C102 C106 C108 106.2(14) . . . . ?
C103 C102 C106 C109 51.9(16) . . . . ?
C101 C102 C106 C109 -135.2(13) . . . . ?
C105 C104 C110 C57 127.3(12) . . . . ?
C103 C104 C110 C57 -66.7(14) . . . . ?
C56 C57 C110 C104 -80.6(14) . . . . ?
C58 C57 C110 C104 98.3(13) . . . . ?
